data_4123883
loop_
_publ_author_name
'Schreiber, Roy E.'
'Cohen, Hagai'
'Leitus, Gregory'
'Wolf, Sharon G.'
'Zhou, Ang'
'Que, Jr, Lawrence'
'Neumann, Ronny'

_publ_section_title
;
 Reactivity and O2 Formation by Mn(IV)- and Mn(V)-Hydroxo Species
 Stabilized within a Polyfluoroxometalate Framework.
;
_journal_issue 27
_journal_name_full 'Journal of the American Chemical Society'
_journal_page_first 8738
_journal_page_last 8748
_journal_paper_doi 10.1021/jacs.5b03456
_journal_volume 137
_journal_year 2015
_chemical_formula_moiety 'F6 Mn O56 W17, 13(O H2), 8(K), Na'
_chemical_formula_sum 'F6 H26 K8 Mn Na O69 W17'
_chemical_formula_weight 4760.39
_chemical_name_systematic
;
 ?
;
_space_group_crystal_system triclinic
_space_group_IT_number 2
_space_group_name_Hall '-P 1'
_space_group_name_H-M_alt 'P -1'
_symmetry_space_group_name_Hall '-P 1'
_symmetry_space_group_name_H-M 'P -1'
_audit_creation_method SHELXL-2013
_cell_angle_alpha 87.980(2)
_cell_angle_beta 90.005(2)
_cell_angle_gamma 61.462(2)
_cell_formula_units_Z 2
_cell_length_a 12.2907(7)
_cell_length_b 12.8548(7)
_cell_length_c 29.2936(16)
_cell_measurement_reflns_used 8347
_cell_measurement_temperature 100(2)
_cell_measurement_theta_max 27.85
_cell_measurement_theta_min 2.23
_cell_volume 4062.6(4)
_computing_cell_refinement 'Bruker Apex2'
_computing_data_collection 'Bruker Apex2'
_computing_data_reduction 'Bruker Apex2'
_computing_structure_refinement 'SHELXL-2013 (Sheldrick, 2013)'
_computing_structure_solution 'SHELXT-2013 (Sheldrick, 2013)'
_diffrn_ambient_temperature 100(2)
_diffrn_measured_fraction_theta_full 0.991
_diffrn_measured_fraction_theta_max 0.979
_diffrn_measurement_device_type 'Bruker KappaApexII CCD'
_diffrn_measurement_method 'phi and omega scans'
_diffrn_radiation_type MoK\a
_diffrn_radiation_wavelength 0.71073
_diffrn_reflns_av_R_equivalents 0.0514
_diffrn_reflns_av_unetI/netI 0.0843
_diffrn_reflns_laue_measured_fraction_full 0.991
_diffrn_reflns_laue_measured_fraction_max 0.979
_diffrn_reflns_limit_h_max 15
_diffrn_reflns_limit_h_min -15
_diffrn_reflns_limit_k_max 16
_diffrn_reflns_limit_k_min -16
_diffrn_reflns_limit_l_max 38
_diffrn_reflns_limit_l_min -37
_diffrn_reflns_number 33331
_diffrn_reflns_point_group_measured_fraction_full 0.991
_diffrn_reflns_point_group_measured_fraction_max 0.979
_diffrn_reflns_theta_full 25.242
_diffrn_reflns_theta_max 27.626
_diffrn_reflns_theta_min 1.908
_diffrn_source sealed-tube
_exptl_absorpt_coefficient_mu 24.630
_exptl_absorpt_correction_T_max 0.29
_exptl_absorpt_correction_T_min 0.012
_exptl_absorpt_correction_type multi-scan
_exptl_absorpt_process_details SADABS
_exptl_crystal_colour purple
_exptl_crystal_density_diffrn 3.891
_exptl_crystal_description tablet
_exptl_crystal_F_000 4156
_exptl_crystal_size_max 0.220
_exptl_crystal_size_mid 0.160
_exptl_crystal_size_min 0.050
_refine_diff_density_max 3.695
_refine_diff_density_min -3.534
_refine_diff_density_rms 0.504
_refine_ls_extinction_method none
_refine_ls_goodness_of_fit_ref 1.031
_refine_ls_hydrogen_treatment undef
_refine_ls_matrix_type full
_refine_ls_number_parameters 934
_refine_ls_number_reflns 18455
_refine_ls_number_restraints 116
_refine_ls_restrained_S_all 1.031
_refine_ls_R_factor_all 0.0789
_refine_ls_R_factor_gt 0.0577
_refine_ls_shift/su_max 0.009
_refine_ls_shift/su_mean 0.000
_refine_ls_structure_factor_coef Fsqd
_refine_ls_weighting_details 'w=1/[\s^2^(Fo^2^)+(0.0608P)^2^+119.9207P] where P=(Fo^2^+2Fc^2^)/3'
_refine_ls_weighting_scheme calc
_refine_ls_wR_factor_gt 0.1438
_refine_ls_wR_factor_ref 0.1576
_reflns_Friedel_coverage 0.000
_reflns_number_gt 13844
_reflns_number_total 18455
_reflns_threshold_expression 'I > 2\s(I)'
_cod_data_source_file ja5b03456_si_004.cif
_cod_data_source_block n547a
_cod_depositor_comments 'Adding full bibliography for 4123881--4123884.cif.'
_cod_database_code 4123883
_shelx_space_group_comment
;
The symmetry employed for this shelxl refinement is uniquely defined
by the following loop, which should always be used as a source of
symmetry information in preference to the above space-group names.
They are only intended as comments.
;
_shelx_estimated_absorpt_t_min 0.074
_shelx_estimated_absorpt_t_max 0.372
_shelxl_version_number 2013-4

loop_
_space_group_symop_operation_xyz
'x, y, z'
'-x, -y, -z'

loop_
_atom_site_label
_atom_site_type_symbol
_atom_site_fract_x
_atom_site_fract_y
_atom_site_fract_z
_atom_site_U_iso_or_equiv
_atom_site_adp_type
_atom_site_occupancy
_atom_site_site_symmetry_order
_atom_site_calc_flag
_atom_site_refinement_flags_adp
_atom_site_refinement_flags_occupancy
_atom_site_disorder_assembly
_atom_site_disorder_group
W1 W 0.73382(6) 0.47280(6) 0.92736(2) 0.01851(15) Uani 1 1 d . . . .
W2 W 0.57179(6) 0.33235(6) 0.90650(2) 0.01955(15) Uani 1 1 d . . . .
W3 W 0.87508(6) 0.20109(6) 0.88818(2) 0.02095(15) Uani 1 1 d . . . .
W16 W 0.70667(7) 0.52712(6) 0.57271(2) 0.01848(15) Uani 1 1 d . . . .
W17 W 0.40429(6) 0.66742(7) 0.59345(2) 0.01961(15) Uani 1 1 d . . . .
W18 W 0.57606(7) 0.79897(6) 0.61182(2) 0.02096(15) Uani 1 1 d . . . .
W6 W 0.81279(7) 0.14596(6) 0.77014(2) 0.02040(15) Uani 1 1 d . . . .
W9 W 0.99713(6) 0.30138(7) 0.78958(2) 0.02205(16) Uani 1 1 d . . . .
W4 W 0.51042(7) 0.28466(7) 0.78767(2) 0.0176(2) Uani 0.887(3) 1 d . P A 1
W5 W 0.36009(7) 0.58778(7) 0.83162(2) 0.0166(2) Uani 0.865(3) 1 d . P A 1
W7 W 0.52374(7) 0.72524(6) 0.85027(2) 0.01573(19) Uani 0.914(3) 1 d . P A 1
W8 W 0.86248(7) 0.57024(7) 0.83096(2) 0.0185(2) Uani 0.921(3) 1 d . P A 1
W10 W 0.29515(7) 0.71520(7) 0.71219(2) 0.0175(2) Uani 0.892(3) 1 d . P A 1
W11 W 0.44782(7) 0.41218(7) 0.66842(2) 0.0160(2) Uani 0.837(3) 1 d . P A 1
W12 W 0.74858(7) 0.27485(6) 0.64974(2) 0.01584(19) Uani 0.916(3) 1 d . P A 1
W13 W 0.45882(7) 0.85404(6) 0.72982(2) 0.01699(19) Uani 0.930(3) 1 d . P A 1
W14 W 0.93272(7) 0.42957(7) 0.66911(2) 0.0192(2) Uani 0.933(3) 1 d . P A 1
W15 W 0.79862(7) 0.69847(7) 0.71046(2) 0.0179(2) Uani 0.906(3) 1 d . P A 1
Mn4 Mn 0.51042(7) 0.28466(7) 0.78767(2) 0.0176(2) Uani 0.113(3) 1 d . P A 2
Mn5 Mn 0.36009(7) 0.58778(7) 0.83162(2) 0.0166(2) Uani 0.135(3) 1 d . P A 2
Mn7 Mn 0.52374(7) 0.72524(6) 0.85027(2) 0.01573(19) Uani 0.086(3) 1 d . P A 2
Mn8 Mn 0.86248(7) 0.57024(7) 0.83096(2) 0.0185(2) Uani 0.079(3) 1 d . P A 2
Mn10 Mn 0.29515(7) 0.71520(7) 0.71219(2) 0.0175(2) Uani 0.108(3) 1 d . P A 2
Mn11 Mn 0.44782(7) 0.41218(7) 0.66842(2) 0.0160(2) Uani 0.163(3) 1 d . P A 2
Mn12 Mn 0.74858(7) 0.27485(6) 0.64974(2) 0.01584(19) Uani 0.084(3) 1 d . P A 2
Mn13 Mn 0.45882(7) 0.85404(6) 0.72982(2) 0.01699(19) Uani 0.070(3) 1 d . P A 2
Mn14 Mn 0.93272(7) 0.42957(7) 0.66911(2) 0.0192(2) Uani 0.067(3) 1 d . P A 2
Mn15 Mn 0.79862(7) 0.69847(7) 0.71046(2) 0.0179(2) Uani 0.094(3) 1 d . P A 2
Na1 Na 0.6451(6) 0.5001(6) 0.74999(19) 0.0146(12) Uani 1 1 d . . . .
F1 F 0.5459(9) 0.5672(8) 0.8138(3) 0.0166(13) Uani 1 1 d . . . .
F2 F 0.6130(9) 0.4301(8) 0.6859(3) 0.0166(13) Uani 1 1 d . . . .
F3 F 0.6626(9) 0.3294(8) 0.7808(3) 0.0182(19) Uani 1 1 d . . . .
F4 F 0.8069(8) 0.4490(8) 0.7976(3) 0.0146(18) Uani 1 1 d . . . .
F5 F 0.4931(9) 0.6707(8) 0.7196(3) 0.0172(19) Uani 1 1 d U . . .
F6 F 0.7560(9) 0.5506(9) 0.7027(3) 0.018(2) Uani 1 1 d . . . .
O1 O 0.6005(10) 0.6069(10) 0.9007(3) 0.019(2) Uani 1 1 d . . . .
O2 O 0.6211(10) 0.4178(10) 0.9487(4) 0.017(2) Uani 1 1 d U . . .
O3 O 0.8654(11) 0.3102(10) 0.9333(4) 0.019(2) Uani 1 1 d U . . .
O4 O 0.8407(10) 0.5013(11) 0.8868(3) 0.017(2) Uani 1 1 d . . . .
O5 O 0.7594(12) 0.5233(12) 0.9782(4) 0.029(3) Uani 1 1 d . . . .
O6 O 0.7070(9) 0.3754(9) 0.8703(3) 0.012(2) Uani 1 1 d U . . .
O7 O 0.5555(11) 0.2675(10) 0.8515(4) 0.019(2) Uani 1 1 d . . . .
O8 O 0.4491(11) 0.4809(11) 0.8829(4) 0.022(3) Uani 1 1 d . . . .
O9 O 0.7351(12) 0.1967(11) 0.9172(4) 0.027(3) Uani 1 1 d . . . .
O10 O 0.4875(11) 0.2938(12) 0.9434(4) 0.028(3) Uani 1 1 d . . . .
O11 O 0.8377(11) 0.1410(10) 0.8345(3) 0.019(2) Uani 1 1 d U . . .
O12 O 0.9652(10) 0.2496(11) 0.8498(4) 0.020(3) Uani 1 1 d . . . .
O13 O 0.9916(12) 0.0707(13) 0.9137(4) 0.032(3) Uani 1 1 d U . . .
O14 O 0.6601(11) 0.1395(11) 0.7766(4) 0.023(3) Uani 1 1 d . . . .
O15 O 0.4888(10) 0.3195(10) 0.7242(4) 0.017(2) Uani 1 1 d . . . .
O16 O 0.4061(12) 0.2283(12) 0.7930(4) 0.027(3) Uani 1 1 d . . . .
O17 O 0.4114(10) 0.4467(10) 0.7990(4) 0.017(2) Uani 1 1 d . . . .
O18 O 0.3772(10) 0.7116(11) 0.8600(4) 0.021(3) Uani 1 1 d U . . .
O19 O 0.3071(11) 0.6796(11) 0.7758(4) 0.021(2) Uani 1 1 d . . . .
O20 O 0.2113(12) 0.6213(13) 0.8512(4) 0.031(3) Uani 1 1 d . . . .
O21 O 0.7713(11) 0.1918(10) 0.7064(4) 0.019(2) Uani 1 1 d . . . .
O22 O 0.9142(12) -0.0035(11) 0.7616(4) 0.024(3) Uani 1 1 d U . . .
O23 O 0.9210(11) 0.2158(11) 0.7657(3) 0.019(2) Uani 1 1 d . . . .
O24 O 0.6903(11) 0.6757(11) 0.8315(4) 0.021(3) Uani 1 1 d . . . .
O25 O 0.4631(10) 0.8075(10) 0.7937(4) 0.018(2) Uani 1 1 d . . . .
O26 O 0.4906(12) 0.8480(12) 0.8823(4) 0.028(3) Uani 1 1 d . . . .
O27 O 0.8575(10) 0.6272(11) 0.7684(4) 0.019(2) Uani 1 1 d . . . .
O28 O 0.9256(13) 0.6504(13) 0.8554(4) 0.032(3) Uani 1 1 d . . . .
O29 O 1.0111(11) 0.4265(12) 0.8190(4) 0.024(3) Uani 1 1 d . . . .
O30 O 1.1512(11) 0.1986(12) 0.7888(4) 0.031(3) Uani 1 1 d . . . .
O31 O 0.9851(11) 0.3727(11) 0.7316(4) 0.019(2) Uani 1 1 d . . . .
O32 O 0.1358(11) 0.7689(12) 0.7064(4) 0.026(3) Uani 1 1 d . . . .
O33 O 0.3238(11) 0.7318(11) 0.6480(4) 0.022(3) Uani 1 1 d . . . .
O34 O 0.3577(10) 0.5515(10) 0.7013(4) 0.018(2) Uani 1 1 d U . . .
O35 O 0.5886(10) 0.2882(11) 0.6399(4) 0.018(2) Uani 1 1 d . . . .
O36 O 0.4308(11) 0.5190(10) 0.6174(4) 0.019(2) Uani 1 1 d . . . .
O37 O 0.3316(13) 0.3800(13) 0.6487(4) 0.031(3) Uani 1 1 d . . . .
O38 O 0.7111(11) 0.3928(11) 0.5993(4) 0.022(3) Uani 1 1 d . . . .
O39 O 0.8663(10) 0.3231(11) 0.6677(4) 0.022(3) Uani 1 1 d . . . .
O40 O 0.8367(13) 0.1539(12) 0.6170(4) 0.031(3) Uani 1 1 d . . . .
O41 O 0.4771(11) 0.8598(10) 0.6654(3) 0.020(2) Uani 1 1 d . . . .
O42 O 0.3012(12) 0.8612(11) 0.7222(4) 0.024(3) Uani 1 1 d . . . .
O43 O 0.6347(11) 0.7837(11) 0.7344(4) 0.021(3) Uani 1 1 d . . . .
O44 O 0.4119(12) 1.0025(11) 0.7383(4) 0.025(3) Uani 1 1 d U . . .
O45 O 0.8405(12) 0.4999(11) 0.6135(4) 0.023(3) Uani 1 1 d . . . .
O46 O 0.9370(11) 0.5744(12) 0.6809(4) 0.023(3) Uani 1 1 d . . . .
O47 O 0.7156(12) 0.7499(11) 0.6511(4) 0.023(3) Uani 1 1 d . . . .
O48 O 0.6741(12) 0.6907(13) 0.5658(4) 0.027(3) Uani 1 1 d . . . .
O49 O 0.5384(11) 0.5810(12) 0.5515(4) 0.024(3) Uani 1 1 d . . . .
O50 O 0.7824(12) 0.4761(12) 0.5229(4) 0.028(3) Uani 1 1 d . . . .
O51 O 0.5826(10) 0.6260(10) 0.6305(3) 0.013(2) Uani 1 1 d . . . .
O52 O 0.4306(11) 0.8033(10) 0.5825(4) 0.020(2) Uani 1 1 d U . . .
O53 O 0.2800(12) 0.7043(12) 0.5565(4) 0.026(3) Uani 1 1 d U . . .
O54 O 0.5649(14) 0.9261(12) 0.5857(4) 0.031(3) Uani 1 1 d . . . .
O55 O 1.0767(12) 0.3503(13) 0.6450(4) 0.031(3) Uani 1 1 d . . . .
O56 O 0.8496(12) 0.8027(12) 0.7121(4) 0.029(3) Uani 1 1 d . . . .
K1 K 0.2675(4) 0.2498(4) 0.71297(15) 0.0348(10) Uani 1 1 d . . . .
K2 K 1.0176(4) 0.7505(4) 0.78701(15) 0.0356(10) Uani 1 1 d . . . .
K3 K -0.0717(5) 0.9467(5) 0.66729(18) 0.0472(13) Uani 1 1 d . . . .
K4 K 0.3763(5) 0.0518(5) 0.83294(17) 0.0455(12) Uani 1 1 d . . . .
K5A K 1.1645(10) -0.1574(9) 0.9122(3) 0.043(2) Uani 0.5 1 d . P B 1
K7A K 0.5082(11) 1.1566(9) 0.5874(3) 0.040(2) Uani 0.5 1 d U P C 1
K5B K 1.209(2) -0.1271(19) 0.9200(7) 0.099(6) Uani 0.5 1 d U P B 2
K7B K 0.5887(19) 1.1230(18) 0.5800(6) 0.095(5) Uiso 0.5 1 d . P C 2
K6 K 0.7739(11) 0.5035(14) 0.4313(3) 0.144(5) Uani 1 1 d . . . .
K8 K 0.2268(9) 0.5004(10) 0.9320(3) 0.016(2) Uani 0.332(3) 1 d U P A .
K9 K 0.735(2) -0.127(2) 0.9003(8) 0.013(5) Uani 0.132(3) 1 d U P . .
K10 K 0.4371(19) 0.2151(18) 1.0257(6) 0.016(4) Uani 0.175(3) 1 d U P A .
K11 K 0.8494(18) 0.2136(18) 0.5259(5) 0.025(4) Uani 0.207(3) 1 d U P A .
K12 K 0.505(2) 1.345(2) 0.5406(7) 0.017(4) Uani 0.154(3) 1 d U P . .
O101 O 0.909(3) 0.358(3) 0.3661(10) 0.040(7) Uiso 0.5 1 d . P A .
O102 O 1.034(4) -0.193(4) 0.9809(13) 0.064(10) Uiso 0.5 1 d . P . .
O103 O 1.348(2) -0.355(2) 0.9591(8) 0.084(6) Uiso 1 1 d . . . .
O104 O 0.233(3) 0.356(3) 0.8660(11) 0.052(8) Uiso 0.5 1 d . P . .
O105 O 0.332(2) 0.116(2) 0.6343(8) 0.088(7) Uiso 1 1 d . . . .
O106 O 0.958(2) 0.880(2) 0.8646(8) 0.083(6) Uiso 1 1 d . . . .
O107 O 0.632(2) 1.048(2) 0.6776(7) 0.072(6) Uiso 1 1 d . . . .
O108 O 0.6458(16) -0.0637(16) 0.8110(6) 0.052(4) Uiso 1 1 d . . . .
O109 O 0.178(2) 0.951(2) 0.8221(7) 0.072(6) Uiso 1 1 d . . . .
O110 O 0.0793(18) 1.0647(18) 0.6894(6) 0.060(5) Uiso 1 1 d . . . .
O111 O 1.1605(16) 0.5022(16) 0.7503(6) 0.052(4) Uiso 1 1 d . . . .
O112 O 0.105(2) 1.122(2) 0.6000(8) 0.029(6) Uiso 0.5 1 d . P . .
O113 O 0.488(3) 0.081(3) 0.9133(12) 0.058(9) Uiso 0.5 1 d . P . .
O114 O 0.075(4) 0.918(4) 0.5873(15) 0.078(12) Uiso 0.5 1 d . P . .
O115 O 0.343(4) 0.963(4) 0.5054(12) 0.060(9) Uiso 0.5 1 d . P . .
O116 O 0.362(3) 1.173(3) 0.5180(12) 0.058(9) Uiso 0.5 1 d . P . .
O117 O 0.809(4) 0.043(4) 0.9958(13) 0.065(10) Uiso 0.5 1 d . P . .
O118 O 0.056(4) 1.324(4) 0.5403(15) 0.085(13) Uiso 0.5 1 d . P . .

loop_
_atom_site_aniso_label
_atom_site_aniso_U_11
_atom_site_aniso_U_22
_atom_site_aniso_U_33
_atom_site_aniso_U_23
_atom_site_aniso_U_13
_atom_site_aniso_U_12
W1 0.0206(3) 0.0181(4) 0.0126(3) 0.0041(2) -0.0050(2) -0.0061(3)
W2 0.0204(3) 0.0207(4) 0.0158(3) 0.0098(3) -0.0037(2) -0.0091(3)
W3 0.0199(3) 0.0155(4) 0.0148(3) 0.0071(2) -0.0042(2) 0.0012(3)
W16 0.0243(4) 0.0182(4) 0.0122(3) 0.0040(2) 0.0000(2) -0.0099(3)
W17 0.0210(3) 0.0214(4) 0.0153(3) 0.0097(3) -0.0067(2) -0.0099(3)
W18 0.0336(4) 0.0159(4) 0.0149(3) 0.0078(2) -0.0036(3) -0.0137(3)
W6 0.0225(4) 0.0135(4) 0.0194(3) 0.0045(3) -0.0025(3) -0.0043(3)
W9 0.0137(3) 0.0248(4) 0.0214(3) 0.0037(3) -0.0039(3) -0.0045(3)
W4 0.0186(4) 0.0148(4) 0.0200(4) 0.0066(3) -0.0040(3) -0.0091(3)
W5 0.0130(4) 0.0160(4) 0.0162(3) 0.0051(3) 0.0000(3) -0.0035(3)
W7 0.0187(4) 0.0114(4) 0.0126(3) 0.0023(2) -0.0019(2) -0.0038(3)
W8 0.0178(4) 0.0228(4) 0.0173(3) 0.0021(3) -0.0038(3) -0.0119(3)
W10 0.0135(4) 0.0146(4) 0.0197(4) 0.0061(3) -0.0026(3) -0.0033(3)
W11 0.0192(4) 0.0153(4) 0.0155(3) 0.0049(3) -0.0055(3) -0.0100(3)
W12 0.0205(4) 0.0117(4) 0.0125(3) 0.0023(2) -0.0013(2) -0.0057(3)
W13 0.0215(4) 0.0104(4) 0.0159(3) 0.0049(2) -0.0029(3) -0.0054(3)
W14 0.0150(4) 0.0237(4) 0.0180(3) 0.0019(3) 0.0006(3) -0.0086(3)
W15 0.0215(4) 0.0204(4) 0.0177(3) 0.0038(3) -0.0012(3) -0.0152(3)
Mn4 0.0186(4) 0.0148(4) 0.0200(4) 0.0066(3) -0.0040(3) -0.0091(3)
Mn5 0.0130(4) 0.0160(4) 0.0162(3) 0.0051(3) 0.0000(3) -0.0035(3)
Mn7 0.0187(4) 0.0114(4) 0.0126(3) 0.0023(2) -0.0019(2) -0.0038(3)
Mn8 0.0178(4) 0.0228(4) 0.0173(3) 0.0021(3) -0.0038(3) -0.0119(3)
Mn10 0.0135(4) 0.0146(4) 0.0197(4) 0.0061(3) -0.0026(3) -0.0033(3)
Mn11 0.0192(4) 0.0153(4) 0.0155(3) 0.0049(3) -0.0055(3) -0.0100(3)
Mn12 0.0205(4) 0.0117(4) 0.0125(3) 0.0023(2) -0.0013(2) -0.0057(3)
Mn13 0.0215(4) 0.0104(4) 0.0159(3) 0.0049(2) -0.0029(3) -0.0054(3)
Mn14 0.0150(4) 0.0237(4) 0.0180(3) 0.0019(3) 0.0006(3) -0.0086(3)
Mn15 0.0215(4) 0.0204(4) 0.0177(3) 0.0038(3) -0.0012(3) -0.0152(3)
Na1 0.015(3) 0.019(4) 0.011(3) 0.005(2) -0.004(2) -0.009(3)
F1 0.025(4) 0.017(4) 0.008(3) 0.007(2) -0.004(2) -0.010(3)
F2 0.025(4) 0.017(4) 0.008(3) 0.007(2) -0.004(2) -0.010(3)
F3 0.025(5) 0.014(5) 0.013(4) 0.002(4) -0.001(4) -0.008(4)
F4 0.017(5) 0.016(5) 0.008(4) 0.006(3) -0.003(3) -0.006(4)
F5 0.024(5) 0.012(4) 0.016(4) 0.009(3) -0.006(3) -0.009(4)
F6 0.020(5) 0.027(6) 0.013(4) 0.003(4) 0.000(3) -0.016(5)
O1 0.018(6) 0.018(7) 0.012(5) 0.001(4) 0.004(4) -0.002(5)
O2 0.016(5) 0.010(5) 0.020(5) 0.004(4) 0.002(4) -0.002(4)
O3 0.019(4) 0.014(4) 0.019(4) -0.001(3) -0.001(3) -0.005(3)
O4 0.009(5) 0.022(7) 0.013(5) 0.009(4) -0.002(4) -0.001(5)
O5 0.031(7) 0.032(8) 0.020(6) -0.006(5) 0.000(5) -0.012(7)
O6 0.011(5) 0.006(5) 0.013(4) 0.005(4) -0.004(4) 0.000(4)
O7 0.021(6) 0.013(6) 0.023(6) 0.005(5) -0.001(5) -0.009(5)
O8 0.017(6) 0.030(8) 0.015(5) 0.002(5) -0.001(4) -0.009(6)
O9 0.029(7) 0.021(7) 0.020(6) 0.009(5) -0.004(5) -0.004(6)
O10 0.018(6) 0.026(8) 0.027(6) 0.009(5) 0.000(5) -0.001(6)
O11 0.027(6) 0.015(5) 0.009(4) 0.004(4) -0.005(4) -0.004(5)
O12 0.014(6) 0.022(7) 0.013(5) 0.009(5) -0.005(4) 0.000(5)
O13 0.030(6) 0.031(7) 0.019(5) 0.010(5) -0.002(5) -0.003(5)
O14 0.026(7) 0.020(7) 0.018(5) 0.004(5) -0.002(5) -0.006(6)
O15 0.016(6) 0.015(6) 0.018(5) 0.003(4) -0.004(4) -0.007(5)
O16 0.035(8) 0.024(8) 0.024(6) 0.004(5) -0.002(5) -0.015(6)
O17 0.018(6) 0.014(6) 0.018(5) 0.006(4) -0.003(4) -0.006(5)
O18 0.015(5) 0.018(6) 0.014(5) 0.000(4) 0.004(4) 0.005(4)
O19 0.015(6) 0.019(7) 0.021(6) 0.003(5) 0.000(4) -0.003(5)
O20 0.025(7) 0.040(9) 0.020(6) 0.012(6) -0.002(5) -0.009(7)
O21 0.024(6) 0.010(6) 0.015(5) 0.003(4) -0.001(4) -0.002(5)
O22 0.027(4) 0.017(4) 0.023(4) 0.004(3) 0.002(3) -0.006(4)
O23 0.021(6) 0.023(7) 0.011(5) 0.003(4) -0.001(4) -0.009(6)
O24 0.031(7) 0.019(7) 0.018(5) 0.009(5) -0.003(5) -0.017(6)
O25 0.018(6) 0.016(6) 0.015(5) 0.007(4) -0.008(4) -0.007(5)
O26 0.035(8) 0.022(7) 0.023(6) -0.003(5) 0.004(5) -0.010(6)
O27 0.017(6) 0.024(7) 0.020(5) 0.001(5) -0.001(4) -0.014(6)
O28 0.036(8) 0.037(9) 0.030(7) 0.006(6) -0.003(6) -0.024(7)
O29 0.014(6) 0.032(8) 0.025(6) 0.001(5) -0.011(5) -0.009(6)
O30 0.016(6) 0.033(8) 0.033(7) 0.016(6) -0.006(5) -0.004(6)
O31 0.019(6) 0.018(7) 0.020(5) 0.006(5) -0.001(5) -0.008(5)
O32 0.015(6) 0.030(8) 0.024(6) 0.015(5) -0.007(5) -0.004(6)
O33 0.028(7) 0.022(7) 0.016(5) 0.010(5) -0.010(5) -0.011(6)
O34 0.012(5) 0.011(5) 0.025(5) 0.008(4) 0.002(4) -0.003(4)
O35 0.019(6) 0.018(7) 0.018(5) 0.005(5) -0.002(4) -0.009(5)
O36 0.025(6) 0.015(6) 0.014(5) 0.009(4) -0.009(4) -0.009(5)
O37 0.042(8) 0.047(9) 0.019(6) 0.000(6) -0.005(5) -0.032(8)
O38 0.026(7) 0.020(7) 0.010(5) 0.005(4) 0.002(4) -0.004(6)
O39 0.013(6) 0.022(7) 0.023(6) 0.009(5) -0.003(5) -0.002(5)
O40 0.039(8) 0.025(8) 0.017(6) -0.001(5) 0.006(5) -0.006(7)
O41 0.033(7) 0.011(6) 0.013(5) 0.000(4) -0.005(5) -0.009(6)
O42 0.029(7) 0.010(6) 0.022(6) 0.006(5) -0.001(5) -0.002(5)
O43 0.017(6) 0.027(7) 0.019(5) 0.004(5) -0.002(5) -0.011(6)
O44 0.030(5) 0.014(4) 0.024(4) 0.004(3) -0.005(4) -0.005(4)
O45 0.034(7) 0.028(7) 0.012(5) -0.002(5) 0.001(5) -0.020(6)
O46 0.018(6) 0.034(8) 0.024(6) 0.003(5) 0.002(5) -0.019(6)
O47 0.037(7) 0.031(8) 0.012(5) 0.006(5) -0.005(5) -0.026(7)
O48 0.035(7) 0.043(9) 0.015(5) 0.011(5) -0.007(5) -0.029(7)
O49 0.023(7) 0.037(8) 0.017(5) 0.000(5) 0.001(5) -0.018(6)
O50 0.035(8) 0.031(8) 0.022(6) 0.004(5) -0.001(5) -0.020(7)
O51 0.021(6) 0.011(6) 0.012(5) 0.002(4) -0.001(4) -0.011(5)
O52 0.026(4) 0.011(4) 0.020(4) 0.001(3) 0.001(3) -0.007(3)
O53 0.024(4) 0.031(5) 0.021(4) 0.006(4) -0.005(3) -0.011(4)
O54 0.053(9) 0.025(8) 0.025(6) 0.008(5) -0.005(6) -0.027(7)
O55 0.026(7) 0.038(9) 0.025(6) -0.002(6) 0.006(5) -0.013(7)
O56 0.029(7) 0.029(8) 0.030(7) 0.002(6) 0.001(5) -0.015(7)
K1 0.028(2) 0.038(3) 0.038(2) 0.0096(19) -0.0056(18) -0.016(2)
K2 0.030(2) 0.034(3) 0.040(2) 0.0085(19) -0.0034(18) -0.014(2)
K3 0.052(3) 0.039(3) 0.048(3) 0.015(2) -0.011(2) -0.020(3)
K4 0.050(3) 0.035(3) 0.046(3) 0.016(2) -0.006(2) -0.017(3)
K5A 0.040(6) 0.020(5) 0.037(5) 0.009(4) 0.005(4) 0.010(4)
K7A 0.056(4) 0.030(4) 0.037(4) 0.007(3) -0.007(3) -0.023(3)
K5B 0.099(8) 0.095(8) 0.085(7) 0.000(5) 0.007(5) -0.032(5)
K6 0.125(9) 0.261(16) 0.052(4) 0.015(7) -0.006(5) -0.098(10)
K8 0.016(2) 0.017(2) 0.015(2) -0.0001(10) 0.0008(10) -0.0076(13)
K9 0.013(6) 0.014(6) 0.010(6) -0.001(4) -0.002(4) -0.004(5)
K10 0.025(6) 0.013(6) 0.003(5) 0.002(4) 0.002(4) -0.004(4)
K11 0.030(6) 0.024(6) 0.011(5) 0.005(4) -0.005(4) -0.007(4)
K12 0.028(6) 0.014(6) 0.010(6) 0.003(4) -0.004(4) -0.011(5)

loop_
_atom_type_symbol
_atom_type_description
_atom_type_scat_dispersion_real
_atom_type_scat_dispersion_imag
_atom_type_scat_source
W W -0.8490 6.8722 'International Tables Vol C Tables 4.2.6.8 and 6.1.1.4'
O O 0.0106 0.0060 'International Tables Vol C Tables 4.2.6.8 and 6.1.1.4'
F F 0.0171 0.0103 'International Tables Vol C Tables 4.2.6.8 and 6.1.1.4'
Na Na 0.0362 0.0249 'International Tables Vol C Tables 4.2.6.8 and 6.1.1.4'
K K 0.2009 0.2494 'International Tables Vol C Tables 4.2.6.8 and 6.1.1.4'
Mn Mn 0.3368 0.7283 'International Tables Vol C Tables 4.2.6.8 and 6.1.1.4'
H H 0.0000 0.0000 'International Tables Vol C Tables 4.2.6.8 and 6.1.1.4'

loop_
_geom_angle_atom_site_label_1
_geom_angle_atom_site_label_2
_geom_angle_atom_site_label_3
_geom_angle
_geom_angle_site_symmetry_1
_geom_angle_site_symmetry_3
O5 W1 O1 103.1(6) . .
O5 W1 O4 101.5(5) . .
O1 W1 O4 88.1(5) . .
O5 W1 O2 99.0(5) . .
O1 W1 O2 89.5(5) . .
O4 W1 O2 159.4(5) . .
O5 W1 O3 98.7(6) . .
O1 W1 O3 158.2(5) . .
O4 W1 O3 86.8(5) . .
O2 W1 O3 87.9(5) . .
O5 W1 O6 168.4(5) . .
O1 W1 O6 85.5(4) . .
O4 W1 O6 86.3(4) . .
O2 W1 O6 73.1(4) . .
O3 W1 O6 73.0(4) . .
O5 W1 K10 51.0(5) . 2_667
O1 W1 K10 52.1(4) . 2_667
O4 W1 K10 97.2(5) . 2_667
O2 W1 K10 97.4(4) . 2_667
O3 W1 K10 149.6(4) . 2_667
O6 W1 K10 137.1(4) . 2_667
O10 W2 O8 101.3(5) . .
O10 W2 O7 101.8(6) . .
O8 W2 O7 87.6(5) . .
O10 W2 O9 99.7(5) . .
O8 W2 O9 159.0(5) . .
O7 W2 O9 90.0(5) . .
O10 W2 O2 98.6(5) . .
O8 W2 O2 87.7(5) . .
O7 W2 O2 159.5(4) . .
O9 W2 O2 87.4(5) . .
O10 W2 O6 168.6(5) . .
O8 W2 O6 85.7(4) . .
O7 W2 O6 87.3(4) . .
O9 W2 O6 73.3(4) . .
O2 W2 O6 72.5(4) . .
O10 W2 K8 50.8(4) . .
O8 W2 K8 50.5(4) . .
O7 W2 K8 96.5(4) . .
O9 W2 K8 150.5(4) . .
O2 W2 K8 95.8(4) . .
O6 W2 K8 135.6(3) . .
O13 W3 O12 102.0(6) . .
O13 W3 O3 98.9(6) . .
O12 W3 O3 91.0(5) . .
O13 W3 O11 100.7(6) . .
O12 W3 O11 86.4(5) . .
O3 W3 O11 160.3(5) . .
O13 W3 O9 97.6(6) . .
O12 W3 O9 160.4(5) . .
O3 W3 O9 87.8(5) . .
O11 W3 O9 88.1(5) . .
O13 W3 O6 167.7(5) . .
O12 W3 O6 87.7(4) . .
O3 W3 O6 73.0(4) . .
O11 W3 O6 87.4(4) . .
O9 W3 O6 73.2(4) . .
O50 W16 O38 102.3(6) . .
O50 W16 O45 101.7(5) . .
O38 W16 O45 87.1(5) . .
O50 W16 O49 99.4(5) . .
O38 W16 O49 90.2(5) . .
O45 W16 O49 158.8(5) . .
O50 W16 O48 98.6(6) . .
O38 W16 O48 159.0(5) . .
O45 W16 O48 87.3(5) . .
O49 W16 O48 87.7(5) . .
O50 W16 O51 169.0(5) . .
O38 W16 O51 86.4(4) . .
O45 W16 O51 85.3(4) . .
O49 W16 O51 73.5(4) . .
O48 W16 O51 73.0(4) . .
O50 W16 K11 50.6(5) . .
O38 W16 K11 51.7(4) . .
O45 W16 K11 97.4(5) . .
O49 W16 K11 97.4(5) . .
O48 W16 K11 149.2(4) . .
O51 W16 K11 137.5(4) . .
O50 W16 K12 65.0(6) . 2_676
O38 W16 K12 115.1(5) . 2_676
O45 W16 K12 155.5(4) . 2_676
O49 W16 K12 39.5(5) . 2_676
O48 W16 K12 75.2(5) . 2_676
O51 W16 K12 105.4(4) . 2_676
K11 W16 K12 89.5(4) . 2_676
O53 W17 O33 101.6(5) . .
O53 W17 O36 100.8(5) . .
O33 W17 O36 87.3(5) . .
O53 W17 O52 100.2(5) . .
O33 W17 O52 89.9(5) . .
O36 W17 O52 159.0(5) . .
O53 W17 O49 98.7(5) . .
O33 W17 O49 159.6(5) . .
O36 W17 O49 87.3(5) . .
O52 W17 O49 88.1(5) . .
O53 W17 O51 169.6(5) . .
O33 W17 O51 86.7(4) . .
O36 W17 O51 85.6(4) . .
O52 W17 O51 73.4(4) . .
O49 W17 O51 73.3(4) . .
O53 W17 K6 50.3(5) . 2_666
O33 W17 K6 96.2(4) . 2_666
O36 W17 K6 50.5(4) . 2_666
O52 W17 K6 150.4(4) . 2_666
O49 W17 K6 95.5(4) . 2_666
O51 W17 K6 135.7(3) . 2_666
O53 W17 K12 66.9(5) . 2_676
O33 W17 K12 158.6(5) . 2_676
O36 W17 K12 112.0(5) . 2_676
O52 W17 K12 75.2(4) . 2_676
O49 W17 K12 37.6(5) . 2_676
O51 W17 K12 103.2(4) . 2_676
K6 W17 K12 89.8(3) 2_666 2_676
O53 W17 K12 79.7(6) . 1_545
O33 W17 K12 130.2(5) . 1_545
O36 W17 K12 44.8(4) . 1_545
O52 W17 K12 139.4(5) . 1_545
O49 W17 K12 52.4(5) . 1_545
O51 W17 K12 99.7(4) . 1_545
K6 W17 K12 46.7(4) 2_666 1_545
K12 W17 K12 67.4(5) 2_676 1_545
O54 W18 O47 102.1(6) . .
O54 W18 O41 101.9(6) . .
O47 W18 O41 86.4(5) . .
O54 W18 O48 97.1(6) . .
O47 W18 O48 92.2(5) . .
O41 W18 O48 160.7(5) . .
O54 W18 O52 97.8(5) . .
O47 W18 O52 160.1(5) . .
O41 W18 O52 87.7(5) . .
O48 W18 O52 87.2(5) . .
O54 W18 O51 167.6(5) . .
O47 W18 O51 87.0(4) . .
O41 W18 O51 86.9(4) . .
O48 W18 O51 73.9(4) . .
O52 W18 O51 73.6(4) . .
O22 W6 O11 97.1(5) . .
O22 W6 O14 99.7(6) . .
O11 W6 O14 92.7(5) . .
O22 W6 O23 102.3(5) . .
O11 W6 O23 86.0(5) . .
O14 W6 O23 157.9(5) . .
O22 W6 O21 96.1(5) . .
O11 W6 O21 166.1(5) . .
O14 W6 O21 89.1(5) . .
O23 W6 O21 87.1(5) . .
O22 W6 F3 172.0(5) . .
O11 W6 F3 84.2(4) . .
O14 W6 F3 72.3(4) . .
O23 W6 F3 85.6(4) . .
O21 W6 F3 83.3(4) . .
O22 W6 K3 43.7(4) . 1_645
O11 W6 K3 140.8(4) . 1_645
O14 W6 K3 96.2(4) . 1_645
O23 W6 K3 98.7(3) . 1_645
O21 W6 K3 52.4(4) . 1_645
F3 W6 K3 134.8(2) . 1_645
O30 W9 O31 98.1(5) . .
O30 W9 O23 101.9(6) . .
O31 W9 O23 89.6(5) . .
O30 W9 O29 98.9(6) . .
O31 W9 O29 91.9(5) . .
O23 W9 O29 158.6(5) . .
O30 W9 O12 95.8(5) . .
O31 W9 O12 165.9(5) . .
O23 W9 O12 85.1(5) . .
O29 W9 O12 88.4(5) . .
O30 W9 F4 171.3(5) . .
O31 W9 F4 84.2(4) . .
O23 W9 F4 86.4(4) . .
O29 W9 F4 72.5(4) . .
O12 W9 F4 82.5(4) . .
O30 W9 K1 45.0(4) . 1_655
O31 W9 K1 54.1(4) . 1_655
O23 W9 K1 107.4(3) . 1_655
O29 W9 K1 90.6(4) . 1_655
O12 W9 K1 140.0(3) . 1_655
F4 W9 K1 134.9(2) . 1_655
O16 W4 O15 97.1(5) . .
O16 W4 O17 103.1(6) . .
O15 W4 O17 90.3(5) . .
O16 W4 O7 96.2(5) . .
O15 W4 O7 166.6(4) . .
O17 W4 O7 85.2(5) . .
O16 W4 O14 99.4(6) . .
O15 W4 O14 89.6(5) . .
O17 W4 O14 157.3(5) . .
O7 W4 O14 89.8(5) . .
O16 W4 F3 171.9(5) . .
O15 W4 F3 84.2(4) . .
O17 W4 F3 84.9(4) . .
O7 W4 F3 82.9(4) . .
O14 W4 F3 72.6(4) . .
O16 W4 K1 41.0(4) . .
O15 W4 K1 56.4(3) . .
O17 W4 K1 97.0(3) . .
O7 W4 K1 136.6(3) . .
O14 W4 K1 101.7(4) . .
F3 W4 K1 140.5(2) . .
O20 W5 O19 96.9(5) . .
O20 W5 O17 104.1(6) . .
O19 W5 O17 90.0(5) . .
O20 W5 O18 98.9(6) . .
O19 W5 O18 90.8(5) . .
O17 W5 O18 156.7(5) . .
O20 W5 O8 95.2(5) . .
O19 W5 O8 167.7(5) . .
O17 W5 O8 84.9(5) . .
O18 W5 O8 89.5(5) . .
O20 W5 F1 171.2(5) . .
O19 W5 F1 84.4(4) . .
O17 W5 F1 84.6(4) . .
O18 W5 F1 72.4(4) . .
O8 W5 F1 84.0(4) . .
O20 W5 K8 42.9(4) . .
O19 W5 K8 139.7(4) . .
O17 W5 K8 97.0(3) . .
O18 W5 K8 97.3(4) . .
O8 W5 K8 52.3(4) . .
F1 W5 K8 135.7(3) . .
O20 W5 K5A 55.3(5) . 1_465
O19 W5 K5A 96.9(4) . 1_465
O17 W5 K5A 158.8(4) . 1_465
O18 W5 K5A 43.6(4) . 1_465
O8 W5 K5A 91.8(4) . 1_465
F1 W5 K5A 115.9(3) . 1_465
K8 W5 K5A 65.0(2) . 1_465
O20 W5 K2 41.2(4) . 1_455
O19 W5 K2 56.0(3) . 1_455
O17 W5 K2 97.0(3) . 1_455
O18 W5 K2 102.7(3) . 1_455
O8 W5 K2 135.7(3) . 1_455
F1 W5 K2 140.2(2) . 1_455
K8 W5 K2 83.74(17) . 1_455
K5A W5 K2 71.04(19) 1_465 1_455
O26 W7 O25 97.2(5) . .
O26 W7 O18 100.2(6) . .
O25 W7 O18 92.2(5) . .
O26 W7 O24 102.8(6) . .
O25 W7 O24 90.2(5) . .
O18 W7 O24 156.4(5) . .
O26 W7 O1 96.0(5) . .
O25 W7 O1 166.7(5) . .
O18 W7 O1 87.0(5) . .
O24 W7 O1 85.3(5) . .
O26 W7 F1 172.6(5) . .
O25 W7 F1 85.1(4) . .
O18 W7 F1 72.6(4) . .
O24 W7 F1 84.2(4) . .
O1 W7 F1 82.1(4) . .
O26 W7 K4 41.7(4) . 1_565
O25 W7 K4 55.5(4) . 1_565
O18 W7 K4 98.4(4) . 1_565
O24 W7 K4 102.3(4) . 1_565
O1 W7 K4 137.7(3) . 1_565
F1 W7 K4 139.6(2) . 1_565
O26 W7 K10 42.9(5) . 2_667
O25 W7 K10 140.1(5) . 2_667
O18 W7 K10 95.4(4) . 2_667
O24 W7 K10 97.8(4) . 2_667
O1 W7 K10 53.1(4) . 2_667
F1 W7 K10 134.5(4) . 2_667
K4 W7 K10 84.6(3) 1_565 2_667
O28 W8 O24 103.0(6) . .
O28 W8 O4 96.5(5) . .
O24 W8 O4 86.9(5) . .
O28 W8 O29 100.1(6) . .
O24 W8 O29 156.9(5) . .
O4 W8 O29 90.9(5) . .
O28 W8 O27 97.0(5) . .
O24 W8 O27 86.5(5) . .
O4 W8 O27 166.0(4) . .
O29 W8 O27 90.3(5) . .
O28 W8 F4 172.4(6) . .
O24 W8 F4 84.5(4) . .
O4 W8 F4 84.7(4) . .
O29 W8 F4 72.3(4) . .
O27 W8 F4 82.4(4) . .
O28 W8 K2 44.1(4) . .
O24 W8 K2 106.7(3) . .
O4 W8 K2 139.9(3) . .
O29 W8 K2 89.6(4) . .
O27 W8 K2 54.1(3) . .
F4 W8 K2 133.1(2) . .
O28 W8 K9 43.4(6) . 1_565
O24 W8 K9 60.6(5) . 1_565
O4 W8 K9 85.4(5) . 1_565
O29 W8 K9 142.2(5) . 1_565
O27 W8 K9 102.0(5) . 1_565
F4 W8 K9 144.2(4) . 1_565
K2 W8 K9 70.3(3) . 1_565
O32 W10 O19 96.9(5) . .
O32 W10 O34 101.8(6) . .
O19 W10 O34 89.5(5) . .
O32 W10 O33 96.0(5) . .
O19 W10 O33 166.9(5) . .
O34 W10 O33 85.6(5) . .
O32 W10 O42 100.8(6) . .
O19 W10 O42 91.1(5) . .
O34 W10 O42 157.2(5) . .
O33 W10 O42 88.9(5) . .
O32 W10 F5 172.7(5) . .
O19 W10 F5 84.4(4) . .
O34 W10 F5 85.4(4) . .
O33 W10 F5 83.1(4) . .
O42 W10 F5 72.0(4) . .
O32 W10 K2 41.2(4) . 1_455
O19 W10 K2 55.8(3) . 1_455
O34 W10 K2 96.6(3) . 1_455
O33 W10 K2 136.8(4) . 1_455
O42 W10 K2 102.5(4) . 1_455
F5 W10 K2 140.1(2) . 1_455
O37 W11 O34 103.3(6) . .
O37 W11 O15 97.8(5) . .
O34 W11 O15 89.9(5) . .
O37 W11 O35 99.1(6) . .
O34 W11 O35 157.3(5) . .
O15 W11 O35 90.4(5) . .
O37 W11 O36 95.2(5) . .
O34 W11 O36 85.3(5) . .
O15 W11 O36 166.9(4) . .
O35 W11 O36 89.4(5) . .
O37 W11 F2 170.9(5) . .
O34 W11 F2 85.7(4) . .
O15 W11 F2 83.5(4) . .
O35 W11 F2 71.8(4) . .
O36 W11 F2 84.0(4) . .
O37 W11 K6 41.8(4) . 2_666
O34 W11 K6 97.3(4) . 2_666
O15 W11 K6 139.5(4) . 2_666
O35 W11 K6 97.1(4) . 2_666
O36 W11 K6 53.4(4) . 2_666
F2 W11 K6 136.6(3) . 2_666
O37 W11 K12 72.6(5) . 1_545
O34 W11 K12 134.6(5) . 1_545
O15 W11 K12 135.4(5) . 1_545
O35 W11 K12 50.6(5) . 1_545
O36 W11 K12 51.3(5) . 1_545
F2 W11 K12 100.1(4) . 1_545
K6 W11 K12 48.9(4) 2_666 1_545
O37 W11 K1 41.5(4) . .
O34 W11 K1 96.3(3) . .
O15 W11 K1 56.6(3) . .
O35 W11 K1 102.7(3) . .
O36 W11 K1 136.0(3) . .
F2 W11 K1 140.0(2) . .
K6 W11 K1 82.93(19) 2_666 .
K12 W11 K1 106.1(3) 1_545 .
O37 W11 K7A 55.9(5) . 1_545
O34 W11 K7A 158.7(4) . 1_545
O15 W11 K7A 96.9(4) . 1_545
O35 W11 K7A 43.3(4) . 1_545
O36 W11 K7A 91.9(4) . 1_545
F2 W11 K7A 115.0(3) . 1_545
K6 W11 K7A 64.7(3) 2_666 1_545
K12 W11 K7A 41.1(4) 1_545 1_545
K1 W11 K7A 71.28(17) . 1_545
O40 W12 O21 97.8(5) . .
O40 W12 O39 102.3(6) . .
O21 W12 O39 90.4(5) . .
O40 W12 O35 99.7(6) . .
O21 W12 O35 92.6(5) . .
O39 W12 O35 157.1(5) . .
O40 W12 O38 94.7(5) . .
O21 W12 O38 167.0(5) . .
O39 W12 O38 83.8(5) . .
O35 W12 O38 88.4(5) . .
O40 W12 F2 171.6(5) . .
O21 W12 F2 85.1(4) . .
O39 W12 F2 85.5(4) . .
O35 W12 F2 72.2(4) . .
O38 W12 F2 82.9(4) . .
O40 W12 K3 42.7(4) . 1_645
O21 W12 K3 55.2(4) . 1_645
O39 W12 K3 102.0(4) . 1_645
O35 W12 K3 98.3(4) . 1_645
O38 W12 K3 137.4(4) . 1_645
F2 W12 K3 139.2(2) . 1_645
O40 W12 K11 41.7(5) . .
O21 W12 K11 139.5(5) . .
O39 W12 K11 96.9(5) . .
O35 W12 K11 95.5(4) . .
O38 W12 K11 53.1(5) . .
F2 W12 K11 135.0(4) . .
K3 W12 K11 84.4(3) 1_645 .
O44 W13 O41 96.9(5) . .
O44 W13 O43 102.5(6) . .
O41 W13 O43 86.7(5) . .
O44 W13 O42 99.9(6) . .
O41 W13 O42 91.2(5) . .
O43 W13 O42 157.6(5) . .
O44 W13 O25 96.4(5) . .
O41 W13 O25 166.2(5) . .
O43 W13 O25 86.9(5) . .
O42 W13 O25 90.1(5) . .
O44 W13 F5 172.6(5) . .
O41 W13 F5 84.5(4) . .
O43 W13 F5 84.8(4) . .
O42 W13 F5 72.8(4) . .
O25 W13 F5 82.7(4) . .
O44 W13 K4 44.1(4) . 1_565
O41 W13 K4 140.9(3) . 1_565
O43 W13 K4 98.8(4) . 1_565
O42 W13 K4 96.9(4) . 1_565
O25 W13 K4 52.4(4) . 1_565
F5 W13 K4 134.4(2) . 1_565
O55 W14 O39 103.1(6) . .
O55 W14 O45 97.4(6) . .
O39 W14 O45 86.5(5) . .
O55 W14 O46 99.6(6) . .
O39 W14 O46 157.3(5) . .
O45 W14 O46 90.3(5) . .
O55 W14 O31 96.7(6) . .
O39 W14 O31 87.2(5) . .
O45 W14 O31 165.6(5) . .
O46 W14 O31 90.5(5) . .
O55 W14 F6 171.8(5) . .
O39 W14 F6 85.0(4) . .
O45 W14 F6 84.2(4) . .
O46 W14 F6 72.3(4) . .
O31 W14 F6 82.3(4) . .
O55 W14 K1 43.7(4) . 1_655
O39 W14 K1 106.8(4) . 1_655
O45 W14 K1 140.4(4) . 1_655
O46 W14 K1 89.9(4) . 1_655
O31 W14 K1 54.0(3) . 1_655
F6 W14 K1 133.0(2) . 1_655
O56 W15 O27 97.6(5) . .
O56 W15 O46 99.4(6) . .
O27 W15 O46 92.3(5) . .
O56 W15 O43 101.9(6) . .
O27 W15 O43 89.5(5) . .
O46 W15 O43 158.1(5) . .
O56 W15 O47 96.3(5) . .
O27 W15 O47 165.8(4) . .
O46 W15 O47 88.3(5) . .
O43 W15 O47 84.7(5) . .
O56 W15 F6 172.1(5) . .
O27 W15 F6 83.9(4) . .
O46 W15 F6 72.8(4) . .
O43 W15 F6 85.8(4) . .
O47 W15 F6 82.7(4) . .
O56 W15 K2 44.4(4) . .
O27 W15 K2 54.3(3) . .
O46 W15 K2 90.7(3) . .
O43 W15 K2 107.9(3) . .
O47 W15 K2 139.9(3) . .
F6 W15 K2 134.8(2) . .
F1 Na1 F2 136.8(4) . .
F1 Na1 F6 135.6(4) . .
F2 Na1 F6 81.0(4) . .
F1 Na1 F4 80.4(4) . .
F2 Na1 F4 135.3(5) . .
F6 Na1 F4 83.1(4) . .
F1 Na1 F5 83.3(4) . .
F2 Na1 F5 81.9(4) . .
F6 Na1 F5 80.4(4) . .
F4 Na1 F5 135.7(4) . .
F1 Na1 F3 81.0(4) . .
F2 Na1 F3 82.8(4) . .
F6 Na1 F3 135.9(5) . .
F4 Na1 F3 80.4(4) . .
F5 Na1 F3 136.9(4) . .
Na1 F1 W7 127.1(4) . .
Na1 F1 W5 126.6(4) . .
W7 F1 W5 95.6(4) . .
W12 F2 W11 96.9(3) . .
W12 F2 Na1 127.1(4) . .
W11 F2 Na1 126.3(4) . .
W4 F3 W6 96.6(4) . .
W4 F3 Na1 125.7(5) . .
W6 F3 Na1 127.6(4) . .
W9 F4 W8 96.3(3) . .
W9 F4 Na1 126.4(4) . .
W8 F4 Na1 127.2(4) . .
W13 F5 W10 96.5(4) . .
W13 F5 Na1 128.4(4) . .
W10 F5 Na1 125.4(4) . .
W15 F6 W14 96.2(3) . .
W15 F6 Na1 126.5(5) . .
W14 F6 Na1 127.4(5) . .
W1 O1 W7 151.7(6) . .
W1 O1 K10 99.2(6) . 2_667
W7 O1 K10 96.1(6) . 2_667
W1 O2 W2 118.2(5) . .
W3 O3 W1 118.5(6) . .
W8 O4 W1 149.3(6) . .
W1 O5 K8 147.0(7) . 2_667
W1 O5 K10 102.9(6) . 2_667
K8 O5 K10 95.7(5) 2_667 2_667
W1 O6 W2 96.2(4) . .
W1 O6 W3 95.4(4) . .
W2 O6 W3 95.7(4) . .
W2 O7 W4 150.8(6) . .
W2 O8 W5 150.7(7) . .
W2 O8 K8 100.4(5) . .
W5 O8 K8 96.9(5) . .
W3 O9 W2 117.7(6) . .
W2 O10 K10 155.5(8) . .
W2 O10 K8 103.3(5) . .
K10 O10 K8 93.4(6) . .
W6 O11 W3 150.9(6) . .
W3 O12 W9 151.6(6) . .
W3 O13 K5B 156.7(8) . .
W3 O13 K5A 152.6(7) . .
W6 O14 W4 118.4(6) . .
W4 O15 W11 158.5(7) . .
W4 O15 K1 94.8(4) . .
W11 O15 K1 94.2(4) . .
W4 O16 K4 143.0(7) . .
W4 O16 K1 115.0(5) . .
K4 O16 K1 95.6(4) . .
W4 O17 W5 155.6(6) . .
W7 O18 W5 119.3(6) . .
W7 O18 K5A 132.2(6) . 1_465
W5 O18 K5A 108.5(6) . 1_465
W10 O19 W5 158.7(7) . .
W10 O19 K2 95.3(4) . 1_455
W5 O19 K2 94.9(4) . 1_455
W5 O20 K8 111.0(6) . .
W5 O20 K2 114.4(5) . 1_455
K8 O20 K2 133.5(5) . 1_455
W5 O20 K5A 97.9(6) . 1_465
K8 O20 K5A 86.6(4) . 1_465
K2 O20 K5A 96.6(5) 1_455 1_465
W12 O21 W6 160.1(7) . .
W12 O21 K3 94.5(4) . 1_645
W6 O21 K3 97.7(4) . 1_645
W6 O22 K3 111.1(5) . 1_645
W6 O22 K2 151.8(6) . 1_545
K3 O22 K2 91.2(4) 1_645 1_545
W9 O23 W6 152.7(6) . .
W8 O24 W7 154.1(6) . .
W7 O25 W13 160.1(7) . .
W7 O25 K4 94.1(4) . 1_565
W13 O25 K4 97.6(4) . 1_565
W7 O26 K4 112.6(6) . 1_565
W7 O26 K10 112.1(7) . 2_667
K4 O26 K10 135.3(7) 1_565 2_667
W7 O26 K9 111.2(7) . 1_565
K4 O26 K9 93.7(6) 1_565 1_565
K10 O26 K9 71.8(6) 2_667 1_565
W15 O27 W8 161.6(6) . .
W15 O27 K2 96.5(4) . .
W8 O27 K2 95.6(4) . .
W8 O28 K2 110.9(6) . .
W8 O28 K9 113.6(8) . 1_565
K2 O28 K9 100.8(6) . 1_565
W8 O29 W9 118.8(5) . .
W9 O30 K4 151.5(7) . 1_655
W9 O30 K1 110.0(5) . 1_655
K4 O30 K1 92.9(4) 1_655 1_655
W9 O31 W14 161.3(6) . .
W9 O31 K1 96.7(4) . 1_655
W14 O31 K1 95.7(4) . 1_655
W10 O32 K3 142.7(6) . .
W10 O32 K2 114.9(5) . 1_455
K3 O32 K2 94.8(4) . 1_455
W17 O33 W10 151.0(7) . .
W11 O34 W10 154.3(6) . .
W12 O35 W11 119.1(6) . .
W12 O35 K7A 132.0(6) . 1_545
W11 O35 K7A 108.9(5) . 1_545
W12 O35 K12 112.4(6) . 1_545
W11 O35 K12 100.0(6) . 1_545
K7B O35 K12 55.8(6) 1_545 1_545
K7A O35 K12 55.3(5) 1_545 1_545
W17 O36 W11 151.3(7) . .
W17 O36 K6 100.8(5) . 2_666
W11 O36 K6 95.7(5) . 2_666
W17 O36 K12 109.3(6) . 1_545
W11 O36 K12 99.1(6) . 1_545
K6 O36 K12 62.4(5) 2_666 1_545
W11 O37 K6 112.4(6) . 2_666
W11 O37 K1 114.0(5) . .
K6 O37 K1 132.7(5) 2_666 .
W11 O37 K7A 97.4(6) . 1_545
K6 O37 K7A 86.3(5) 2_666 1_545
K1 O37 K7A 96.4(4) . 1_545
W16 O38 W12 153.3(7) . .
W16 O38 K11 100.2(5) . .
W12 O38 K11 96.1(6) . .
W16 O38 K12 106.3(6) . 1_545
W12 O38 K12 98.8(6) . 1_545
K11 O38 K12 71.5(6) . 1_545
W14 O39 W12 154.3(7) . .
W12 O40 K3 111.7(5) . 1_645
W12 O40 K11 113.8(7) . .
K3 O40 K11 134.6(7) 1_645 .
W13 O41 W18 150.0(7) . .
W13 O42 W10 118.7(6) . .
W13 O43 W15 153.2(7) . .
W13 O44 K4 110.9(5) . 1_565
W13 O44 K1 151.6(6) . 1_565
K4 O44 K1 91.2(4) 1_565 1_565
W14 O45 W16 149.6(6) . .
W15 O46 W14 118.7(5) . .
W18 O47 W15 152.2(6) . .
W18 O48 W16 117.7(5) . .
W16 O49 W17 118.1(6) . .
W16 O49 K12 114.3(7) . 2_676
W17 O49 K12 117.1(7) . 2_676
W16 O49 K12 107.2(7) . 1_545
W17 O49 K12 99.5(6) . 1_545
K12 O49 K12 95.9(6) 2_676 1_545
W16 O50 K6 146.4(8) . .
W16 O50 K11 104.0(6) . .
K6 O50 K11 96.2(6) . .
W18 O51 W16 95.3(4) . .
W18 O51 W17 95.6(4) . .
W16 O51 W17 95.1(4) . .
W17 O52 W18 117.3(6) . .
W17 O53 K11 154.4(7) . 2_666
W17 O53 K6 103.9(6) . 2_666
K11 O53 K6 94.7(6) 2_666 2_666
W18 O54 K7B 155.4(8) . .
W18 O54 K7A 151.1(7) . .
W14 O55 K1 111.3(6) . 1_655
W15 O56 K3 150.0(7) . 1_655
W15 O56 K2 110.4(6) . .
K3 O56 K2 93.2(4) 1_655 .
O105 K1 O16 131.0(6) . .
O105 K1 O37 75.0(6) . .
O16 K1 O37 105.4(4) . .
O105 K1 O55 68.4(6) . 1_455
O16 K1 O55 160.0(5) . 1_455
O37 K1 O55 72.1(4) . 1_455
O105 K1 O30 122.2(6) . 1_455
O16 K1 O30 71.7(4) . 1_455
O37 K1 O30 160.2(5) . 1_455
O55 K1 O30 103.7(4) 1_455 1_455
O105 K1 O44 70.3(6) . 1_545
O16 K1 O44 71.7(4) . 1_545
O37 K1 O44 126.6(4) . 1_545
O55 K1 O44 126.3(4) 1_455 1_545
O30 K1 O44 71.9(4) 1_455 1_545
O105 K1 O111 145.3(6) . 1_455
O16 K1 O111 73.4(4) . 1_455
O37 K1 O111 74.4(4) . 1_455
O55 K1 O111 86.9(4) 1_455 1_455
O30 K1 O111 86.1(4) 1_455 1_455
O44 K1 O111 143.1(4) 1_545 1_455
O105 K1 O31 113.3(5) . 1_455
O16 K1 O31 111.3(4) . 1_455
O37 K1 O31 112.6(4) . 1_455
O55 K1 O31 54.7(3) 1_455 1_455
O30 K1 O31 53.8(3) 1_455 1_455
O44 K1 O31 118.0(3) 1_545 1_455
O111 K1 O31 65.2(4) 1_455 1_455
O105 K1 O15 103.4(5) . .
O16 K1 O15 52.6(3) . .
O37 K1 O15 53.5(3) . .
O55 K1 O15 124.5(4) 1_455 .
O30 K1 O15 123.4(4) 1_455 .
O44 K1 O15 97.1(3) 1_545 .
O111 K1 O15 70.3(4) 1_455 .
O31 K1 O15 135.5(3) 1_455 .
O105 K1 W9 125.2(5) . 1_455
O16 K1 W9 87.7(3) . 1_455
O37 K1 W9 138.3(3) . 1_455
O55 K1 W9 82.3(3) 1_455 1_455
O30 K1 W9 25.0(3) 1_455 1_455
O44 K1 W9 95.1(3) 1_545 1_455
O111 K1 W9 71.8(3) 1_455 1_455
O31 K1 W9 29.2(2) 1_455 1_455
O15 K1 W9 131.2(2) . 1_455
O105 K1 Mn14 90.7(5) . 1_455
O16 K1 Mn14 138.0(3) . 1_455
O37 K1 Mn14 87.9(3) . 1_455
O55 K1 Mn14 24.9(3) 1_455 1_455
O30 K1 Mn14 82.5(3) 1_455 1_455
O44 K1 Mn14 130.9(3) 1_545 1_455
O111 K1 Mn14 72.3(3) 1_455 1_455
O31 K1 Mn14 30.3(2) 1_455 1_455
O15 K1 Mn14 131.8(2) . 1_455
W9 K1 Mn14 59.01(7) 1_455 1_455
O105 K1 W14 90.7(5) . 1_455
O16 K1 W14 138.0(3) . 1_455
O37 K1 W14 87.9(3) . 1_455
O55 K1 W14 24.9(3) 1_455 1_455
O30 K1 W14 82.5(3) 1_455 1_455
O44 K1 W14 130.9(3) 1_545 1_455
O111 K1 W14 72.3(3) 1_455 1_455
O31 K1 W14 30.3(2) 1_455 1_455
O15 K1 W14 131.8(2) . 1_455
W9 K1 W14 59.01(7) 1_455 1_455
O106 K2 O20 73.4(6) . 1_655
O106 K2 O32 130.8(6) . 1_655
O20 K2 O32 105.2(4) 1_655 1_655
O106 K2 O56 123.4(6) . .
O20 K2 O56 160.7(5) 1_655 .
O32 K2 O56 71.9(4) 1_655 .
O106 K2 O28 69.0(5) . .
O20 K2 O28 72.4(4) 1_655 .
O32 K2 O28 159.3(5) 1_655 .
O56 K2 O28 103.3(4) . .
O106 K2 O22 70.8(5) . 1_565
O20 K2 O22 126.7(4) 1_655 1_565
O32 K2 O22 72.5(4) 1_655 1_565
O56 K2 O22 71.4(4) . 1_565
O28 K2 O22 126.0(4) . 1_565
O106 K2 O111 144.6(6) . .
O20 K2 O111 74.6(4) 1_655 .
O32 K2 O111 72.7(4) 1_655 .
O56 K2 O111 86.5(4) . .
O28 K2 O111 87.1(4) . .
O22 K2 O111 143.1(4) 1_565 .
O106 K2 O27 114.7(5) . .
O20 K2 O27 112.7(4) 1_655 .
O32 K2 O27 110.8(4) 1_655 .
O56 K2 O27 53.8(3) . .
O28 K2 O27 54.7(3) . .
O22 K2 O27 117.6(4) 1_565 .
O111 K2 O27 65.3(4) . .
O106 K2 O19 101.8(5) . 1_655
O20 K2 O19 53.3(3) 1_655 1_655
O32 K2 O19 52.7(3) 1_655 1_655
O56 K2 O19 123.8(4) . 1_655
O28 K2 O19 124.5(4) . 1_655
O22 K2 O19 97.7(3) 1_565 1_655
O111 K2 O19 70.0(4) . 1_655
O27 K2 O19 135.2(4) . 1_655
O106 K2 W15 127.0(5) . .
O20 K2 W15 138.4(3) 1_655 .
O32 K2 W15 87.4(3) 1_655 .
O56 K2 W15 25.2(3) . .
O28 K2 W15 82.2(3) . .
O22 K2 W15 94.8(3) 1_565 .
O111 K2 W15 71.8(3) . .
O27 K2 W15 29.1(2) . .
O19 K2 W15 131.0(3) 1_655 .
O32 K3 O40 144.1(4) . 1_465
O32 K3 O56 75.3(4) . 1_455
O40 K3 O56 140.5(5) 1_465 1_455
O32 K3 O22 74.7(4) . 1_465
O40 K3 O22 108.9(4) 1_465 1_465
O56 K3 O22 72.9(4) 1_455 1_465
O32 K3 O114 86.3(10) . .
O40 K3 O114 69.6(10) 1_465 .
O56 K3 O114 133.0(10) 1_455 .
O22 K3 O114 142.9(9) 1_465 .
O32 K3 O110 76.8(5) . .
O40 K3 O110 71.9(5) 1_465 .
O56 K3 O110 137.4(5) 1_455 .
O22 K3 O110 69.0(4) 1_465 .
O114 K3 O110 75.8(9) . .
O32 K3 O21 125.7(4) . 1_465
O40 K3 O21 55.9(3) 1_465 1_465
O56 K3 O21 104.7(4) 1_455 1_465
O22 K3 O21 55.1(3) 1_465 1_465
O114 K3 O21 120.9(10) . 1_465
O110 K3 O21 67.8(5) . 1_465
O32 K3 O107 136.2(5) . 1_455
O40 K3 O107 78.5(5) 1_465 1_455
O56 K3 O107 62.3(5) 1_455 1_455
O22 K3 O107 82.5(5) 1_465 1_455
O114 K3 O107 130.6(10) . 1_455
O110 K3 O107 128.4(6) . 1_455
O21 K3 O107 60.7(4) 1_465 1_455
O32 K3 W12 143.7(3) . 1_465
O40 K3 W12 25.6(3) 1_465 1_465
O56 K3 W12 126.5(3) 1_455 1_465
O22 K3 W12 84.4(3) 1_465 1_465
O114 K3 W12 93.5(9) . 1_465
O110 K3 W12 68.0(4) . 1_465
O21 K3 W12 30.3(2) 1_465 1_465
O107 K3 W12 67.2(4) 1_455 1_465
O32 K3 Mn12 143.7(3) . 1_465
O40 K3 Mn12 25.6(3) 1_465 1_465
O56 K3 Mn12 126.5(3) 1_455 1_465
O22 K3 Mn12 84.4(3) 1_465 1_465
O114 K3 Mn12 93.5(9) . 1_465
O110 K3 Mn12 68.0(4) . 1_465
O21 K3 Mn12 30.3(2) 1_465 1_465
O107 K3 Mn12 67.2(4) 1_455 1_465
O32 K3 W6 98.3(3) . 1_465
O40 K3 W6 84.8(3) 1_465 1_465
O56 K3 W6 86.9(3) 1_455 1_465
O22 K3 W6 25.1(3) 1_465 1_465
O114 K3 W6 139.1(9) . 1_465
O110 K3 W6 66.0(4) . 1_465
O21 K3 W6 29.9(2) 1_465 1_465
O107 K3 W6 70.1(4) 1_455 1_465
W12 K3 W6 59.62(9) 1_465 1_465
Mn12 K3 W6 59.62(9) 1_465 1_465
O32 K3 K2 43.9(3) . 1_455
O40 K3 K2 153.4(3) 1_465 1_455
O56 K3 K2 44.3(3) 1_455 1_455
O22 K3 K2 44.5(3) 1_465 1_455
O114 K3 K2 129.8(9) . 1_455
O110 K3 K2 93.9(4) . 1_455
O21 K3 K2 98.2(2) 1_465 1_455
O107 K3 K2 94.4(4) 1_455 1_455
W12 K3 K2 128.38(17) 1_465 1_455
Mn12 K3 K2 128.38(17) 1_465 1_455
W6 K3 K2 68.80(11) 1_465 1_455
O26 K4 O16 144.1(5) 1_545 .
O26 K4 O30 140.8(4) 1_545 1_455
O16 K4 O30 75.0(4) . 1_455
O26 K4 O113 69.3(8) 1_545 .
O16 K4 O113 87.5(8) . .
O30 K4 O113 131.6(9) 1_455 .
O26 K4 O44 109.0(4) 1_545 1_545
O16 K4 O44 73.9(4) . 1_545
O30 K4 O44 73.5(4) 1_455 1_545
O113 K4 O44 144.0(8) . 1_545
O26 K4 O108 72.1(4) 1_545 .
O16 K4 O108 76.1(5) . .
O30 K4 O108 137.8(4) 1_455 .
O113 K4 O108 76.6(8) . .
O44 K4 O108 69.3(4) 1_545 .
O26 K4 O25 56.1(3) 1_545 1_545
O16 K4 O25 125.1(4) . 1_545
O30 K4 O25 105.1(4) 1_455 1_545
O113 K4 O25 121.5(8) . 1_545
O44 K4 O25 55.1(3) 1_545 1_545
O108 K4 O25 68.6(4) . 1_545
O26 K4 O109 79.2(5) 1_545 1_545
O16 K4 O109 135.4(5) . 1_545
O30 K4 O109 62.1(5) 1_455 1_545
O113 K4 O109 129.8(8) . 1_545
O44 K4 O109 82.4(5) 1_545 1_545
O108 K4 O109 129.4(6) . 1_545
O25 K4 O109 60.7(5) 1_545 1_545
O26 K4 Mn7 25.7(3) 1_545 1_545
O16 K4 Mn7 143.3(4) . 1_545
O30 K4 Mn7 126.9(3) 1_455 1_545
O113 K4 Mn7 93.6(8) . 1_545
O44 K4 Mn7 84.5(3) 1_545 1_545
O108 K4 Mn7 68.6(3) . 1_545
O25 K4 Mn7 30.44(19) 1_545 1_545
O109 K4 Mn7 67.6(4) 1_545 1_545
O26 K4 W7 25.7(3) 1_545 1_545
O16 K4 W7 143.3(4) . 1_545
O30 K4 W7 126.9(3) 1_455 1_545
O113 K4 W7 93.6(8) . 1_545
O44 K4 W7 84.5(3) 1_545 1_545
O108 K4 W7 68.6(3) . 1_545
O25 K4 W7 30.44(19) 1_545 1_545
O109 K4 W7 67.6(4) 1_545 1_545
O26 K4 Mn13 85.0(3) 1_545 1_545
O16 K4 Mn13 97.5(3) . 1_545
O30 K4 Mn13 87.4(3) 1_455 1_545
O113 K4 Mn13 140.3(8) . 1_545
O44 K4 Mn13 25.0(2) 1_545 1_545
O108 K4 Mn13 66.7(3) . 1_545
O25 K4 Mn13 30.1(2) 1_545 1_545
O109 K4 Mn13 70.1(4) 1_545 1_545
Mn7 K4 Mn13 59.83(9) 1_545 1_545
O26 K4 W13 85.0(3) 1_545 1_545
O16 K4 W13 97.5(3) . 1_545
O30 K4 W13 87.4(3) 1_455 1_545
O113 K4 W13 140.3(8) . 1_545
O44 K4 W13 25.0(2) 1_545 1_545
O108 K4 W13 66.7(3) . 1_545
O25 K4 W13 30.1(2) 1_545 1_545
O109 K4 W13 70.1(4) 1_545 1_545
W7 K4 W13 59.83(9) 1_545 1_545
O13 K5A O106 69.5(6) . 1_545
O13 K5A O102 85.5(10) . .
O106 K5A O102 80.1(10) 1_545 .
O13 K5A O103 148.0(7) . .
O106 K5A O103 132.6(8) 1_545 .
O102 K5A O103 78.1(10) . .
O13 K5A O18 134.9(5) . 1_645
O106 K5A O18 109.9(7) 1_545 1_645
O102 K5A O18 139.6(10) . 1_645
O103 K5A O18 66.4(6) . 1_645
O13 K5A O109 74.2(6) . 1_645
O106 K5A O109 74.6(6) 1_545 1_645
O102 K5A O109 151.7(10) . 1_645
O103 K5A O109 128.8(7) . 1_645
O18 K5A O109 63.1(5) 1_645 1_645
O13 K5A O117 69.7(8) . 2_757
O106 K5A O117 130.1(9) 1_545 2_757
O102 K5A O117 69.2(11) . 2_757
O103 K5A O117 78.8(9) . 2_757
O18 K5A O117 119.1(9) 1_645 2_757
O109 K5A O117 119.4(9) 1_645 2_757
O13 K5A O20 135.2(6) . 1_645
O106 K5A O20 67.5(6) 1_545 1_645
O102 K5A O20 98.8(9) . 1_645
O103 K5A O20 75.0(6) . 1_645
O18 K5A O20 54.7(4) 1_645 1_645
O109 K5A O20 82.9(5) 1_645 1_645
O117 K5A O20 153.0(8) 2_757 1_645
O13 K5A W5 143.5(4) . 1_645
O106 K5A W5 88.6(6) 1_545 1_645
O102 K5A W5 120.1(9) . 1_645
O103 K5A W5 67.6(5) . 1_645
O18 K5A W5 27.9(3) 1_645 1_645
O109 K5A W5 72.0(5) 1_645 1_645
O117 K5A W5 140.7(8) 2_757 1_645
O20 K5A W5 26.8(2) 1_645 1_645
O13 K5A K8 144.1(5) . 1_645
O106 K5A K8 85.4(6) 1_545 1_645
O102 K5A K8 64.6(9) . 1_645
O103 K5A K8 47.2(5) . 1_645
O18 K5A K8 77.0(4) 1_645 1_645
O109 K5A K8 124.5(6) 1_645 1_645
O117 K5A K8 113.2(8) 2_757 1_645
O20 K5A K8 41.8(3) 1_645 1_645
W5 K5A K8 56.0(2) 1_645 1_645
O13 K5A K2 97.1(4) . 1_545
O106 K5A K2 34.5(5) 1_545 1_545
O102 K5A K2 102.6(9) . 1_545
O103 K5A K2 113.1(6) . 1_545
O18 K5A K2 75.8(3) 1_645 1_545
O109 K5A K2 61.8(4) 1_645 1_545
O117 K5A K2 164.6(8) 2_757 1_545
O20 K5A K2 38.3(3) 1_645 1_545
W5 K5A K2 54.61(17) 1_645 1_545
K8 K5A K2 72.5(3) 1_645 1_545
O13 K5A K10 110.9(5) . 2_757
O106 K5A K10 170.7(6) 1_545 2_757
O102 K5A K10 109.1(9) . 2_757
O103 K5A K10 51.6(6) . 2_757
O18 K5A K10 62.9(4) 1_645 2_757
O109 K5A K10 96.5(5) 1_645 2_757
O117 K5A K10 56.3(8) 2_757 2_757
O20 K5A K10 109.5(4) 1_645 2_757
W5 K5A K10 86.3(3) 1_645 2_757
K8 K5A K10 97.9(3) 1_645 2_757
K2 K5A K10 138.7(3) 1_545 2_757
O116 K7A O54 81.5(9) . .
O116 K7A K12 81.2(9) . .
O54 K7A K12 146.4(7) . .
O116 K7A O105 80.2(9) . 1_565
O54 K7A O105 69.0(6) . 1_565
K12 K7A O105 135.0(9) . 1_565
O116 K7A O35 143.4(9) . 1_565
O54 K7A O35 135.0(5) . 1_565
K12 K7A O35 66.2(5) . 1_565
O105 K7A O35 111.1(6) 1_565 1_565
O116 K7A O107 151.0(9) . .
O54 K7A O107 74.4(5) . .
K12 K7A O107 127.7(7) . .
O105 K7A O107 76.2(7) 1_565 .
O35 K7A O107 62.9(5) 1_565 .
O116 K7A O37 103.6(9) . 1_565
O54 K7A O37 135.5(5) . 1_565
K12 K7A O37 76.7(6) . 1_565
O105 K7A O37 68.5(6) 1_565 1_565
O35 K7A O37 54.5(4) 1_565 1_565
O107 K7A O37 83.3(5) . 1_565
O116 K7A O115 66.2(10) . 2_676
O54 K7A O115 69.0(7) . 2_676
K12 K7A O115 77.7(9) . 2_676
O105 K7A O115 129.0(9) 1_565 2_676
O35 K7A O115 118.9(8) 1_565 2_676
O107 K7A O115 117.9(9) . 2_676
O37 K7A O115 153.6(8) 1_565 2_676
O116 K7A W11 124.9(9) . 1_565
O54 K7A W11 143.6(4) . 1_565
K12 K7A W11 68.7(5) . 1_565
O105 K7A W11 89.7(6) 1_565 1_565
O35 K7A W11 27.8(3) 1_565 1_565
O107 K7A W11 71.9(5) . 1_565
O37 K7A W11 26.7(2) 1_565 1_565
O115 K7A W11 140.8(7) 2_676 1_565
O116 K7A K6 69.2(9) . 2_676
O54 K7A K6 143.7(5) . 2_676
K12 K7A K6 50.3(6) . 2_676
O105 K7A K6 84.8(6) 1_565 2_676
O35 K7A K6 77.1(4) 1_565 2_676
O107 K7A K6 124.3(5) . 2_676
O37 K7A K6 41.2(3) 1_565 2_676
O115 K7A K6 114.7(7) 2_676 2_676
W11 K7A K6 55.9(2) 1_565 2_676
O116 K7A K1 105.9(8) . 1_565
O54 K7A K1 97.5(4) . 1_565
K12 K7A K1 114.8(6) . 1_565
O105 K7A K1 35.9(5) 1_565 1_565
O35 K7A K1 75.5(3) 1_565 1_565
O107 K7A K1 62.4(5) . 1_565
O37 K7A K1 38.2(3) 1_565 1_565
O115 K7A K1 164.8(7) 2_676 1_565
W11 K7A K1 54.36(15) 1_565 1_565
K6 K7A K1 71.6(2) 2_676 1_565
O116 K7A K11 107.9(8) . 1_565
O54 K7A K11 110.5(5) . 1_565
K12 K7A K11 49.5(6) . 1_565
O105 K7A K11 171.9(6) 1_565 1_565
O35 K7A K11 63.1(4) 1_565 1_565
O107 K7A K11 95.8(5) . 1_565
O37 K7A K11 109.6(4) 1_565 1_565
O115 K7A K11 55.9(7) 2_676 1_565
W11 K7A K11 86.4(3) 1_565 1_565
K6 K7A K11 98.9(3) 2_676 1_565
K1 K7A K11 138.6(3) 1_565 1_565
O13 K5B O117 78.5(11) . 2_757
O13 K5B O103 147.7(10) . .
O117 K5B O103 87.9(12) 2_757 .
O13 K5B O18 137.1(8) . 1_645
O117 K5B O18 142.5(12) 2_757 1_645
O103 K5B O18 66.5(7) . 1_645
O13 K5B O109 74.7(7) . 1_645
O117 K5B O109 141.2(13) 2_757 1_645
O103 K5B O109 128.8(10) . 1_645
O18 K5B O109 63.7(6) 1_645 1_645
O13 K5B O102 77.2(10) . .
O117 K5B O102 69.9(11) 2_757 .
O103 K5B O102 70.7(10) . .
O18 K5B O102 121.2(11) 1_645 .
O109 K5B O102 128.5(11) 1_645 .
O13 K5B Mn7 137.2(7) . 1_645
O117 K5B Mn7 123.6(11) 2_757 1_645
O103 K5B Mn7 74.3(7) . 1_645
O18 K5B Mn7 25.6(3) 1_645 1_645
O109 K5B Mn7 66.2(6) 1_645 1_645
O102 K5B Mn7 141.9(10) . 1_645
O13 K5B K10 134.5(8) . 2_757
O117 K5B K10 69.0(10) 2_757 2_757
O103 K5B K10 63.0(7) . 2_757
O18 K5B K10 74.9(6) 1_645 2_757
O109 K5B K10 112.9(7) 1_645 2_757
O102 K5B K10 117.6(9) . 2_757
Mn7 K5B K10 55.1(4) 1_645 2_757
O13 K5B K4 89.3(6) . 1_655
O117 K5B K4 106.0(10) 2_757 1_655
O103 K5B K4 122.7(8) . 1_655
O18 K5B K4 70.2(5) 1_645 1_655
O109 K5B K4 47.0(5) 1_645 1_655
O102 K5B K4 166.4(10) . 1_655
Mn7 K5B K4 51.4(3) 1_645 1_655
K10 K5B K4 70.9(4) 2_757 1_655
O13 K5B K8 120.8(7) . 1_645
O117 K5B K8 109.1(10) 2_757 1_645
O103 K5B K8 37.7(6) . 1_645
O18 K5B K8 67.2(5) 1_645 1_645
O109 K5B K8 108.6(7) 1_645 1_645
O102 K5B K8 54.3(8) . 1_645
Mn7 K5B K8 88.5(4) 1_645 1_645
K10 K5B K8 99.9(5) 2_757 1_645
K4 K5B K8 137.3(5) 1_655 1_645
O54 K7B K12 146.7(9) . .
O54 K7B O115 78.2(10) . 2_676
K12 K7B O115 87.4(11) . 2_676
O54 K7B O35 137.3(8) . 1_565
K12 K7B O35 66.3(7) . 1_565
O115 K7B O35 143.3(11) 2_676 1_565
O54 K7B O107 75.4(7) . .
K12 K7B O107 128.9(9) . .
O115 K7B O107 141.5(12) 2_676 .
O35 K7B O107 63.7(6) 1_565 .
O54 K7B O116 73.7(9) . .
K12 K7B O116 73.1(9) . .
O115 K7B O116 67.7(11) 2_676 .
O35 K7B O116 122.9(10) 1_565 .
O107 K7B O116 128.6(10) . .
O54 K7B Mn12 138.6(7) . 1_565
K12 K7B Mn12 73.9(6) . 1_565
O115 K7B Mn12 124.3(9) 2_676 1_565
O35 K7B Mn12 26.1(3) 1_565 1_565
O107 K7B Mn12 66.2(5) . 1_565
O116 K7B Mn12 144.0(9) . 1_565
O54 K7B K11 135.6(8) . 1_565
K12 K7B K11 61.8(7) . 1_565
O115 K7B K11 69.1(9) 2_676 1_565
O35 K7B K11 75.7(5) 1_565 1_565
O107 K7B K11 113.6(7) . 1_565
O116 K7B K11 117.3(8) . 1_565
Mn12 K7B K11 55.7(3) 1_565 1_565
O54 K7B K3 90.2(6) . 1_655
K12 K7B K3 122.8(7) . 1_655
O115 K7B K3 106.2(10) 2_676 1_655
O35 K7B K3 71.4(5) 1_565 1_655
O107 K7B K3 47.0(5) . 1_655
O116 K7B K3 163.5(9) . 1_655
Mn12 K7B K3 52.3(2) 1_565 1_655
K11 K7B K3 71.9(4) 1_565 1_655
O54 K7B K6 118.8(7) . 2_676
K12 K7B K6 39.5(6) . 2_676
O115 K7B K6 109.7(10) 2_676 2_676
O35 K7B K6 66.1(5) 1_565 2_676
O107 K7B K6 107.4(7) . 2_676
O116 K7B K6 57.0(8) . 2_676
Mn12 K7B K6 88.1(4) 1_565 2_676
K11 K7B K6 100.4(5) 1_565 2_676
K3 K7B K6 137.4(5) 1_655 2_676
O101 K6 O50 132.0(9) . .
O101 K6 O37 74.6(7) . 2_666
O50 K6 O37 153.1(7) . 2_666
O101 K6 O36 81.4(7) . 2_666
O50 K6 O36 116.1(5) . 2_666
O37 K6 O36 56.7(4) 2_666 2_666
O101 K6 O53 77.1(8) . 2_666
O50 K6 O53 79.1(4) . 2_666
O37 K6 O53 108.0(5) 2_666 2_666
O36 K6 O53 54.6(4) 2_666 2_666
O101 K6 K12 140.2(8) . 2_676
O50 K6 K12 76.2(5) . 2_676
O37 K6 K12 78.8(6) 2_666 2_676
O36 K6 K12 59.1(5) 2_666 2_676
O53 K6 K12 83.7(5) 2_666 2_676
O101 K6 Mn11 76.0(7) . 2_666
O50 K6 Mn11 141.1(5) . 2_666
O37 K6 Mn11 25.8(3) 2_666 2_666
O36 K6 Mn11 30.8(2) 2_666 2_666
O53 K6 Mn11 83.5(3) 2_666 2_666
K12 K6 Mn11 67.3(4) 2_676 2_666
O101 K6 W11 76.0(7) . 2_666
O50 K6 W11 141.1(5) . 2_666
O37 K6 W11 25.8(3) 2_666 2_666
O36 K6 W11 30.8(2) 2_666 2_666
O53 K6 W11 83.5(3) 2_666 2_666
K12 K6 W11 67.3(4) 2_676 2_666
O101 K6 W17 77.4(7) . 2_666
O50 K6 W17 97.4(4) . 2_666
O37 K6 W17 83.5(4) 2_666 2_666
O36 K6 W17 28.7(2) 2_666 2_666
O53 K6 W17 25.9(2) 2_666 2_666
K12 K6 W17 70.4(4) 2_676 2_666
Mn11 K6 W17 58.18(16) 2_666 2_666
W11 K6 W17 58.18(16) 2_666 2_666
O101 K6 K7A 126.8(7) . 2_676
O50 K6 K7A 101.2(5) . 2_676
O37 K6 K7A 52.5(4) 2_666 2_676
O36 K6 K7A 74.8(4) 2_666 2_676
O53 K6 K7A 120.9(4) 2_666 2_676
K12 K6 K7A 41.6(4) 2_676 2_676
W11 K6 K7A 59.4(2) 2_666 2_676
W17 K6 K7A 99.5(3) 2_666 2_676
O101 K6 K11 92.6(8) . .
O50 K6 K11 45.3(4) . .
O37 K6 K11 148.1(6) 2_666 .
O36 K6 K11 93.1(4) 2_666 .
O53 K6 K11 40.1(4) 2_666 .
K12 K6 K11 94.7(5) 2_676 .
Mn11 K6 K11 123.3(4) 2_666 .
W11 K6 K11 123.3(4) 2_666 .
W17 K6 K11 65.1(3) 2_666 .
K7A K6 K11 134.9(4) 2_676 .
O101 K6 K7B 130.5(7) . 2_676
O50 K6 K7B 97.2(5) . 2_676
O37 K6 K7B 56.0(5) 2_666 2_676
O36 K6 K7B 70.0(4) 2_666 2_676
O53 K6 K7B 113.3(4) 2_666 2_676
K12 K6 K7B 33.5(5) 2_676 2_676
Mn11 K6 K7B 58.7(3) 2_666 2_676
W17 K6 K7B 93.1(3) 2_666 2_676
K11 K6 K7B 127.5(4) . 2_676
O5 K8 O104 132.6(9) 2_667 .
O5 K8 O20 152.6(6) 2_667 .
O104 K8 O20 74.7(8) . .
O5 K8 O8 117.7(5) 2_667 .
O104 K8 O8 81.9(8) . .
O20 K8 O8 56.9(4) . .
O5 K8 O103 76.4(6) 2_667 1_465
O104 K8 O103 140.7(9) . 1_465
O20 K8 O103 79.1(6) . 1_465
O8 K8 O103 59.2(5) . 1_465
O5 K8 O10 80.7(5) 2_667 .
O104 K8 O10 77.6(8) . .
O20 K8 O10 108.7(5) . .
O8 K8 O10 55.0(4) . .
O103 K8 O10 83.7(6) 1_465 .
O5 K8 W5 142.1(4) 2_667 .
O104 K8 W5 76.1(7) . .
O20 K8 W5 26.0(3) . .
O8 K8 W5 30.8(2) . .
O103 K8 W5 67.7(5) 1_465 .
O10 K8 W5 83.9(3) . .
O5 K8 W2 99.0(4) 2_667 .
O104 K8 W2 77.9(8) . .
O20 K8 W2 84.0(4) . .
O8 K8 W2 29.1(3) . .
O103 K8 W2 70.5(5) 1_465 .
O10 K8 W2 25.9(2) . .
W5 K8 W2 58.48(14) . .
O5 K8 K5A 101.3(4) 2_667 1_465
O104 K8 K5A 126.0(8) . 1_465
O20 K8 K5A 51.7(4) . 1_465
O8 K8 K5A 74.6(4) . 1_465
O103 K8 K5A 42.5(5) 1_465 1_465
O10 K8 K5A 121.5(4) . 1_465
W5 K8 K5A 59.0(2) . 1_465
W2 K8 K5A 99.9(3) . 1_465
O5 K8 K10 46.0(4) 2_667 .
O104 K8 K10 93.2(8) . .
O20 K8 K10 149.4(5) . .
O8 K8 K10 94.1(4) . .
O103 K8 K10 94.6(6) 1_465 .
O10 K8 K10 40.7(4) . .
W5 K8 K10 124.3(4) . .
W2 K8 K10 65.8(3) . .
K5A K8 K10 135.6(4) 1_465 .
O5 K8 K5B 97.2(5) 2_667 1_465
O104 K8 K5B 130.1(8) . 1_465
O20 K8 K5B 55.4(4) . 1_465
O8 K8 K5B 70.2(4) . 1_465
O103 K8 K5B 34.6(5) 1_465 1_465
O10 K8 K5B 114.2(4) . 1_465
W2 K8 K5B 93.8(3) . 1_465
K10 K8 K5B 128.3(4) . 1_465
O108 K9 O106 84.6(8) . 1_545
O108 K9 O113 78.1(10) . .
O106 K9 O113 126.3(12) 1_545 .
O108 K9 O28 81.9(7) . 1_545
O106 K9 O28 63.8(7) 1_545 1_545
O113 K9 O28 156.2(11) . 1_545
O108 K9 O26 67.3(6) . 1_545
O106 K9 O26 149.5(9) 1_545 1_545
O113 K9 O26 60.9(9) . 1_545
O28 K9 O26 99.3(8) 1_545 1_545
O108 K9 K10 115.9(9) . 2_657
O106 K9 K10 156.8(10) 1_545 2_657
O113 K9 K10 71.4(9) . 2_657
O28 K9 K10 106.6(8) 1_545 2_657
O26 K9 K10 48.6(5) 1_545 2_657
O108 K9 Mn8 72.5(6) . 1_545
O106 K9 Mn8 84.3(7) 1_545 1_545
O113 K9 Mn8 134.9(10) . 1_545
O28 K9 Mn8 23.0(3) 1_545 1_545
O26 K9 Mn8 76.4(5) 1_545 1_545
K10 K9 Mn8 91.6(6) 2_657 1_545
O108 K9 W8 72.5(6) . 1_545
O106 K9 W8 84.3(7) 1_545 1_545
O113 K9 W8 134.9(10) . 1_545
O28 K9 W8 23.0(3) 1_545 1_545
O26 K9 W8 76.4(5) 1_545 1_545
K10 K9 W8 91.6(6) 2_657 1_545
O108 K9 K4 43.5(5) . .
O106 K9 K4 123.6(8) 1_545 .
O113 K9 K4 41.1(8) . .
O28 K9 K4 115.2(7) 1_545 .
O26 K9 K4 38.1(4) 1_545 .
K10 K9 K4 79.5(6) 2_657 .
Mn8 K9 K4 95.9(5) 1_545 .
W8 K9 K4 95.9(5) 1_545 .
O108 K9 K2 62.6(6) . 1_545
O106 K9 K2 35.6(5) 1_545 1_545
O113 K9 K2 135.5(10) . 1_545
O28 K9 K2 38.1(4) 1_545 1_545
O26 K9 K2 115.8(6) 1_545 1_545
K10 K9 K2 143.8(8) 2_657 1_545
Mn8 K9 K2 52.5(3) 1_545 1_545
W8 K9 K2 52.5(3) 1_545 1_545
K4 K9 K2 106.0(5) . 1_545
O10 K10 O26 145.8(9) . 2_667
O10 K10 O5 78.3(6) . 2_667
O26 K10 O5 106.9(7) 2_667 2_667
O10 K10 O1 109.5(7) . 2_667
O26 K10 O1 55.8(5) 2_667 2_667
O5 K10 O1 54.7(5) 2_667 2_667
O10 K10 K9 154.6(8) . 2_657
O26 K10 K9 59.6(5) 2_667 2_657
O5 K10 K9 94.1(7) 2_667 2_657
O1 K10 K9 84.4(6) 2_667 2_657
O10 K10 Mn7 132.7(7) . 2_667
O26 K10 Mn7 25.0(3) 2_667 2_667
O5 K10 Mn7 83.6(5) 2_667 2_667
O1 K10 Mn7 30.8(3) 2_667 2_667
K9 K10 Mn7 69.0(5) 2_657 2_667
O10 K10 W7 132.7(7) . 2_667
O26 K10 W7 25.0(3) 2_667 2_667
O5 K10 W7 83.6(5) 2_667 2_667
O1 K10 W7 30.8(3) 2_667 2_667
K9 K10 W7 69.0(5) 2_657 2_667
O10 K10 W1 93.7(6) . 2_667
O26 K10 W1 82.3(5) 2_667 2_667
O5 K10 W1 26.1(3) 2_667 2_667
O1 K10 W1 28.6(3) 2_667 2_667
K9 K10 W1 89.2(6) 2_657 2_667
Mn7 K10 W1 58.0(3) 2_667 2_667
W7 K10 W1 58.0(3) 2_667 2_667
O10 K10 K8 45.8(4) . .
O26 K10 K8 144.7(7) 2_667 .
O5 K10 K8 38.3(3) 2_667 .
O1 K10 K8 89.6(5) 2_667 .
K9 K10 K8 115.9(7) 2_657 .
Mn7 K10 K8 120.2(5) 2_667 .
W7 K10 K8 120.2(5) 2_667 .
W1 K10 K8 62.4(3) 2_667 .
O10 K10 K5B 91.8(6) . 2_757
O26 K10 K5B 55.3(5) 2_667 2_757
O5 K10 K5B 117.6(7) 2_667 2_757
O1 K10 K5B 72.7(5) 2_667 2_757
K9 K10 K5B 112.9(6) 2_657 2_757
Mn7 K10 K5B 59.3(4) 2_667 2_757
W1 K10 K5B 96.5(5) 2_667 2_757
K8 K10 K5B 125.6(6) . 2_757
O10 K10 K5A 89.3(5) . 2_757
O26 K10 K5A 57.0(4) 2_667 2_757
O5 K10 K5A 111.8(6) 2_667 2_757
O1 K10 K5A 68.4(4) 2_667 2_757
K9 K10 K5A 115.9(6) 2_657 2_757
W7 K10 K5A 58.0(3) 2_667 2_757
W1 K10 K5A 91.3(4) 2_667 2_757
K8 K10 K5A 120.5(5) . 2_757
O53 K11 O40 145.4(9) 2_666 .
O53 K11 O50 77.7(6) 2_666 .
O40 K11 O50 105.9(7) . .
O53 K11 O38 109.1(7) 2_666 .
O40 K11 O38 55.4(5) . .
O50 K11 O38 53.6(5) . .
O53 K11 K12 67.9(6) 2_666 1_545
O40 K11 K12 78.5(6) . 1_545
O50 K11 K12 81.5(6) . 1_545
O38 K11 K12 57.9(5) . 1_545
O53 K11 W12 132.2(7) 2_666 .
O40 K11 W12 24.6(3) . .
O50 K11 W12 82.8(5) . .
O38 K11 W12 30.8(3) . .
K12 K11 W12 66.3(4) 1_545 .
O53 K11 W16 92.7(6) 2_666 .
O40 K11 W16 81.8(5) . .
O50 K11 W16 25.5(3) . .
O38 K11 W16 28.1(3) . .
K12 K11 W16 68.2(5) 1_545 .
W12 K11 W16 57.8(3) . .
O53 K11 K7B 92.6(6) 2_666 1_545
O40 K11 K7B 54.6(5) . 1_545
O50 K11 K7B 117.6(7) . 1_545
O38 K11 K7B 73.6(5) . 1_545
K12 K11 K7B 39.8(5) 1_545 1_545
W16 K11 K7B 96.8(5) . 1_545
O53 K11 K6 45.2(4) 2_666 .
O40 K11 K6 143.9(7) . .
O50 K11 K6 38.6(3) . .
O38 K11 K6 89.1(5) . .
K12 K11 K6 87.8(5) 1_545 .
W12 K11 K6 119.8(5) . .
W16 K11 K6 62.1(3) . .
K7B K11 K6 126.2(6) 1_545 .
O53 K11 K7A 89.5(5) 2_666 1_545
O40 K11 K7A 56.7(4) . 1_545
O50 K11 K7A 111.1(6) . 1_545
O38 K11 K7A 69.1(4) . 1_545
K12 K11 K7A 33.3(4) 1_545 1_545
W12 K11 K7A 58.0(3) . 1_545
W16 K11 K7A 91.1(4) . 1_545
K6 K11 K7A 120.4(5) . 1_545
K7A K12 O49 132.3(9) . 2_676
K7B K12 O49 129.6(10) . 2_676
K7A K12 O35 58.5(5) . 1_565
K7B K12 O35 57.8(6) . 1_565
O49 K12 O35 167.5(9) 2_676 1_565
K7A K12 O36 99.4(7) . 1_565
K7B K12 O36 107.6(8) . 1_565
O49 K12 O36 122.5(9) 2_676 1_565
O35 K12 O36 53.0(5) 1_565 1_565
K7A K12 K6 88.1(7) . 2_676
K7B K12 K6 107.0(8) . 2_676
O49 K12 K6 95.0(7) 2_676 2_676
O35 K12 K6 91.4(6) 1_565 2_676
O36 K12 K6 58.5(5) 1_565 2_676
K7A K12 O49 143.6(8) . 1_565
K7B K12 O49 139.6(9) . 1_565
O49 K12 O49 84.1(6) 2_676 1_565
O35 K12 O49 85.4(6) 1_565 1_565
O36 K12 O49 49.3(4) 1_565 1_565
K6 K12 O49 88.4(7) 2_676 1_565
K7A K12 O38 103.0(7) . 1_565
K7B K12 O38 92.8(7) . 1_565
O49 K12 O38 117.9(7) 2_676 1_565
O35 K12 O38 49.6(4) 1_565 1_565
O36 K12 O38 57.2(5) 1_565 1_565
K6 K12 O38 115.6(7) 2_676 1_565
O49 K12 O38 47.5(4) 1_565 1_565
K7A K12 K11 97.2(8) . 1_565
K7B K12 K11 78.4(8) . 1_565
O49 K12 K11 91.0(7) 2_676 1_565
O35 K12 K11 80.5(6) 1_565 1_565
O36 K12 K11 107.7(7) 1_565 1_565
K6 K12 K11 166.0(8) 2_676 1_565
O49 K12 K11 79.5(6) 1_565 1_565
O38 K12 K11 50.6(5) 1_565 1_565
K7A K12 W11 70.2(5) . 1_565
O49 K12 W11 150.7(9) 2_676 1_565
O35 K12 W11 29.4(3) 1_565 1_565
O36 K12 W11 29.7(3) 1_565 1_565
K6 K12 W11 63.8(4) 2_676 1_565
O49 K12 W11 75.8(5) 1_565 1_565
O38 K12 W11 61.7(4) 1_565 1_565
K11 K12 W11 105.7(6) 1_565 1_565
K7B K12 Mn11 78.2(6) . 1_565
O49 K12 Mn11 150.7(9) 2_676 1_565
O35 K12 Mn11 29.4(3) 1_565 1_565
O36 K12 Mn11 29.7(3) 1_565 1_565
K6 K12 Mn11 63.8(4) 2_676 1_565
O49 K12 Mn11 75.8(5) 1_565 1_565
O38 K12 Mn11 61.7(4) 1_565 1_565
K11 K12 Mn11 105.7(6) 1_565 1_565
K7A K12 W16 118.8(7) . 2_676
K7B K12 W16 126.1(8) . 2_676
O49 K12 W16 26.2(3) 2_676 2_676
O35 K12 W16 162.6(8) 1_565 2_676
O36 K12 W16 114.5(7) 1_565 2_676
K6 K12 W16 71.2(5) 2_676 2_676
O49 K12 W16 94.1(5) 1_565 2_676
O38 K12 W16 138.1(6) 1_565 2_676
K11 K12 W16 116.6(6) 1_565 2_676
W11 K12 W16 133.9(7) 1_565 2_676
Mn11 K12 W16 133.9(7) 1_565 2_676
K5A O103 K8 90.3(7) . 1_645
K5B O103 K8 107.7(9) . 1_645
K7A O105 K1 108.2(8) 1_545 .
K5A O106 K2 111.4(9) 1_565 .
K5A O106 K9 127.8(9) 1_565 1_565
K2 O106 K9 105.4(8) . 1_565
K7B O107 K3 91.3(7) . 1_655
K7A O107 K3 108.5(6) . 1_655
K9 O108 K4 96.8(7) . .
K5B O109 K4 91.6(7) 1_465 1_565
K5A O109 K4 107.7(7) 1_465 1_565
K2 O111 K1 171.3(6) . 1_655
K4 O113 K9 95.8(12) . .

loop_
_geom_bond_atom_site_label_1
_geom_bond_atom_site_label_2
_geom_bond_distance
_geom_bond_site_symmetry_2
W1 O5 1.733(12) .
W1 O1 1.863(11) .
W1 O4 1.922(10) .
W1 O2 1.927(10) .
W1 O3 1.939(12) .
W1 O6 2.238(10) .
W1 K10 3.84(2) 2_667
W2 O10 1.714(12) .
W2 O8 1.885(12) .
W2 O7 1.893(11) .
W2 O9 1.946(13) .
W2 O2 1.958(11) .
W2 O6 2.243(10) .
W2 K8 3.817(10) .
W3 O13 1.743(13) .
W3 O12 1.868(11) .
W3 O3 1.924(11) .
W3 O11 1.924(11) .
W3 O9 1.944(12) .
W3 O6 2.249(10) .
W16 O50 1.706(13) .
W16 O38 1.845(12) .
W16 O45 1.917(12) .
W16 O49 1.935(12) .
W16 O48 1.947(13) .
W16 O51 2.259(11) .
W16 K11 3.85(2) .
W16 K12 4.00(2) 2_676
W17 O53 1.732(12) .
W17 O33 1.878(12) .
W17 O36 1.885(11) .
W17 O52 1.938(11) .
W17 O49 1.951(12) .
W17 O51 2.259(10) .
W17 K6 3.855(13) 2_666
W17 K12 4.07(2) 2_676
W17 K12 4.08(2) 1_545
W18 O54 1.725(12) .
W18 O47 1.891(11) .
W18 O41 1.930(11) .
W18 O48 1.933(14) .
W18 O52 1.959(11) .
W18 O51 2.234(10) .
W6 O22 1.748(13) .
W6 O11 1.905(10) .
W6 O14 1.926(12) .
W6 O23 1.929(11) .
W6 O21 1.932(10) .
W6 F3 2.226(10) .
W6 K3 3.838(6) 1_645
W9 O30 1.716(13) .
W9 O31 1.872(11) .
W9 O23 1.901(11) .
W9 O29 1.929(12) .
W9 O12 1.969(10) .
W9 F4 2.217(9) .
W9 K1 3.811(4) 1_655
W4 O16 1.753(12) .
W4 O15 1.884(10) .
W4 O17 1.886(12) .
W4 O7 1.926(11) .
W4 O14 1.932(13) .
W4 F3 2.211(9) .
W4 K1 3.905(4) .
W5 O20 1.767(13) .
W5 O19 1.902(11) .
W5 O17 1.905(12) .
W5 O18 1.919(13) .
W5 O8 1.940(11) .
W5 F1 2.235(9) .
W5 K8 3.757(9) .
W5 K5A 3.886(10) 1_465
W5 K2 3.898(5) 1_455
W7 O26 1.740(13) .
W7 O25 1.883(10) .
W7 O18 1.912(12) .
W7 O24 1.918(12) .
W7 O1 1.964(11) .
W7 F1 2.228(9) .
W7 K4 3.707(5) 1_565
W7 K10 3.816(17) 2_667
W8 O28 1.729(13) .
W8 O24 1.891(13) .
W8 O4 1.914(10) .
W8 O29 1.922(13) .
W8 O27 1.941(11) .
W8 F4 2.231(9) .
W8 K2 3.831(4) .
W8 K9 4.06(3) 1_565
W10 O32 1.744(12) .
W10 O19 1.893(11) .
W10 O34 1.903(12) .
W10 O33 1.937(11) .
W10 O42 1.946(12) .
W10 F5 2.226(9) .
W10 K2 3.904(4) 1_455
W11 O37 1.768(12) .
W11 O34 1.894(12) .
W11 O15 1.907(10) .
W11 O35 1.922(12) .
W11 O36 1.934(10) .
W11 F2 2.212(9) .
W11 K6 3.753(9) 2_666
W11 K12 3.86(2) 1_545
W11 K1 3.898(4) .
W11 K7A 3.898(10) 1_545
W12 O40 1.734(13) .
W12 O21 1.887(10) .
W12 O39 1.907(12) .
W12 O35 1.911(11) .
W12 O38 1.967(11) .
W12 F2 2.202(10) .
W12 K3 3.726(6) 1_645
W12 K11 3.819(17) .
W13 O44 1.737(12) .
W13 O41 1.905(10) .
W13 O43 1.905(11) .
W13 O42 1.908(13) .
W13 O25 1.937(10) .
W13 F5 2.218(9) .
W13 K4 3.833(6) 1_565
W14 O55 1.731(13) .
W14 O39 1.901(12) .
W14 O45 1.916(11) .
W14 O46 1.931(12) .
W14 O31 1.939(11) .
W14 F6 2.233(10) .
W14 K1 3.824(4) 1_655
W15 O56 1.731(13) .
W15 O27 1.870(11) .
W15 O46 1.922(13) .
W15 O43 1.923(12) .
W15 O47 1.944(11) .
W15 F6 2.219(9) .
W15 K2 3.814(5) .
Na1 F1 2.198(11) .
Na1 F2 2.225(10) .
Na1 F6 2.233(10) .
Na1 F4 2.240(10) .
Na1 F5 2.245(11) .
Na1 F3 2.255(11) .
O1 K10 3.07(2) 2_667
O5 K8 2.633(15) 2_667
O5 K10 3.06(2) 2_667
O8 K8 2.995(14) .
O10 K10 2.77(2) .
O10 K8 3.039(16) .
O13 K5B 2.67(3) .
O13 K5A 2.678(17) .
O15 K1 3.265(11) .
O16 K4 2.694(13) .
O16 K1 2.825(13) .
O18 K5B 2.80(2) 1_465
O18 K5A 2.826(15) 1_465
O19 K2 3.244(12) 1_455
O20 K8 2.741(15) .
O20 K2 2.821(13) 1_455
O20 K5A 3.227(19) 1_465
O21 K3 3.068(13) 1_645
O22 K3 2.844(13) 1_645
O22 K2 2.856(13) 1_545
O25 K4 3.062(13) 1_565
O26 K4 2.673(14) 1_565
O26 K10 2.80(2) 2_667
O26 K9 3.22(3) 1_565
O27 K2 3.118(11) .
O28 K2 2.856(13) .
O28 K9 3.05(3) 1_565
O30 K4 2.779(13) 1_655
O30 K1 2.866(13) 1_655
O31 K1 3.109(12) 1_655
O32 K3 2.699(13) .
O32 K2 2.834(12) 1_455
O35 K7B 2.80(2) 1_545
O35 K7A 2.825(15) 1_545
O35 K12 3.03(2) 1_545
O36 K6 3.029(15) 2_666
O36 K12 3.05(3) 1_545
O37 K6 2.705(16) 2_666
O37 K1 2.828(13) .
O37 K7A 3.254(19) 1_545
O38 K11 3.07(2) .
O38 K12 3.37(2) 1_545
O40 K3 2.720(14) 1_645
O40 K11 2.77(2) .
O44 K4 2.853(13) 1_565
O44 K1 2.873(13) 1_565
O49 K12 2.79(2) 2_676
O49 K12 3.28(3) 1_545
O50 K6 2.690(14) .
O50 K11 3.07(2) .
O53 K11 2.77(2) 2_666
O53 K6 3.054(19) 2_666
O54 K7B 2.68(2) .
O54 K7A 2.702(16) .
O55 K1 2.839(14) 1_655
O56 K3 2.761(13) 1_655
O56 K2 2.847(13) .
K1 O105 2.81(2) .
K1 O55 2.839(14) 1_455
K1 O30 2.865(13) 1_455
K1 O44 2.873(13) 1_545
K1 O111 3.102(19) 1_455
K1 O31 3.109(12) 1_455
K1 W9 3.811(4) 1_455
K1 Mn14 3.825(4) 1_455
K1 W14 3.825(4) 1_455
K2 O106 2.75(2) .
K2 O20 2.821(13) 1_655
K2 O32 2.834(12) 1_655
K2 O22 2.856(13) 1_565
K2 O111 3.053(19) .
K2 O19 3.244(12) 1_655
K3 O40 2.720(14) 1_465
K3 O56 2.761(13) 1_455
K3 O22 2.844(13) 1_465
K3 O114 2.88(4) .
K3 O110 2.987(19) .
K3 O21 3.068(13) 1_465
K3 O107 3.25(2) 1_455
K3 W12 3.726(6) 1_465
K3 Mn12 3.726(6) 1_465
K3 W6 3.838(6) 1_465
K3 K2 4.073(6) 1_455
K4 O26 2.673(14) 1_545
K4 O30 2.779(13) 1_455
K4 O113 2.85(4) .
K4 O44 2.853(13) 1_545
K4 O108 2.993(18) .
K4 O25 3.062(13) 1_545
K4 O109 3.28(2) 1_545
K4 Mn7 3.707(5) 1_545
K4 W7 3.707(5) 1_545
K4 Mn13 3.833(6) 1_545
K4 W13 3.833(6) 1_545
K5A O106 2.72(3) 1_545
K5A O102 2.73(4) .
K5A O103 2.78(3) .
K5A O18 2.826(15) 1_645
K5A O109 2.98(2) 1_645
K5A O117 3.20(4) 2_757
K5A O20 3.227(19) 1_645
K5A W5 3.886(10) 1_645
K5A K8 4.107(15) 1_645
K5A K2 4.523(13) 1_545
K5A K10 4.93(2) 2_757
K7A O116 2.65(4) .
K7A K12 2.72(2) .
K7A O105 2.80(3) 1_565
K7A O35 2.825(15) 1_565
K7A O107 2.99(2) .
K7A O37 3.255(19) 1_565
K7A O115 3.27(4) 2_676
K7A W11 3.898(10) 1_565
K7A K6 4.095(18) 2_676
K7A K1 4.543(12) 1_565
K7A K11 4.92(2) 1_565
K5B O117 2.70(4) 2_757
K5B O103 2.79(3) .
K5B O18 2.80(2) 1_645
K5B O109 2.97(3) 1_645
K5B O102 3.18(4) .
K5B Mn7 4.00(2) 1_645
K5B K10 4.23(3) 2_757
K5B K4 4.49(2) 1_655
K5B K8 4.69(2) 1_645
K7B K12 2.74(3) .
K7B O115 2.74(4) 2_676
K7B O35 2.80(2) 1_565
K7B O107 2.95(3) .
K7B O116 3.11(4) .
K7B Mn12 3.974(18) 1_565
K7B K11 4.19(3) 1_565
K7B K3 4.43(2) 1_655
K7B K6 4.74(2) 2_676
K6 O101 2.68(3) .
K6 O37 2.705(16) 2_666
K6 O36 3.029(15) 2_666
K6 O53 3.054(19) 2_666
K6 K12 3.15(3) 2_676
K6 Mn11 3.753(9) 2_666
K6 W11 3.753(9) 2_666
K6 W17 3.855(13) 2_666
K6 K7A 4.095(18) 2_676
K6 K11 4.29(2) .
K6 K7B 4.74(2) 2_676
K8 O5 2.633(15) 2_667
K8 O104 2.70(4) .
K8 O103 3.01(2) 1_465
K8 K5A 4.107(15) 1_465
K8 K10 4.23(2) .
K8 K5B 4.69(2) 1_465
K9 O108 2.78(3) .
K9 O106 2.96(3) 1_545
K9 O113 2.97(5) .
K9 O28 3.05(3) 1_545
K9 O26 3.22(3) 1_545
K9 K10 3.55(3) 2_657
K9 Mn8 4.06(2) 1_545
K9 W8 4.06(2) 1_545
K9 K2 4.55(2) 1_545
K10 O26 2.80(2) 2_667
K10 O5 3.06(2) 2_667
K10 O1 3.07(2) 2_667
K10 K9 3.55(3) 2_657
K10 Mn7 3.816(17) 2_667
K10 W7 3.816(17) 2_667
K10 W1 3.84(2) 2_667
K10 K5B 4.23(3) 2_757
K10 K5A 4.93(2) 2_757
K11 O53 2.77(2) 2_666
K11 K12 3.77(3) 1_545
K11 K7B 4.19(3) 1_545
K11 K7A 4.92(2) 1_545
K12 O49 2.79(2) 2_676
K12 O35 3.03(2) 1_565
K12 O36 3.05(3) 1_565
K12 K6 3.15(3) 2_676
K12 O49 3.28(3) 1_565
K12 O38 3.37(2) 1_565
K12 K11 3.77(3) 1_565
K12 W11 3.86(2) 1_565
K12 Mn11 3.86(2) 1_565
K12 W16 4.00(2) 2_676
O103 K8 3.01(2) 1_645
O105 K7A 2.80(3) 1_545
O106 K5A 2.72(3) 1_565
O106 K9 2.96(3) 1_565
O107 K3 3.25(2) 1_655
O109 K5B 2.97(3) 1_465
O109 K5A 2.98(2) 1_465
O109 K4 3.28(2) 1_565
O111 K1 3.102(19) 1_655
O115 K7B 2.74(4) 2_676
O115 K7A 3.27(4) 2_676
O117 K5B 2.70(4) 2_757
O117 K5A 3.20(4) 2_757

loop_
_geom_torsion_atom_site_label_1
_geom_torsion_atom_site_label_2
_geom_torsion_atom_site_label_3
_geom_torsion_atom_site_label_4
_geom_torsion
_geom_torsion_site_symmetry_1
_geom_torsion_site_symmetry_4
O5 W1 O1 W7 122.7(14) . .
O4 W1 O1 W7 21.3(14) . .
O2 W1 O1 W7 -138.2(14) . .
O3 W1 O1 W7 -55(2) . .
O6 W1 O1 W7 -65.1(14) . .
K10 W1 O1 W7 121.9(16) 2_667 .
O5 W1 O1 K10 0.8(6) . 2_667
O4 W1 O1 K10 -100.6(6) . 2_667
O2 W1 O1 K10 99.9(5) . 2_667
O3 W1 O1 K10 -177.0(11) . 2_667
O6 W1 O1 K10 173.0(5) . 2_667
O1 W1 O5 K8 121.8(13) . 2_667
O4 W1 O5 K8 -147.4(13) . 2_667
O2 W1 O5 K8 30.3(14) . 2_667
O3 W1 O5 K8 -59.0(14) . 2_667
O6 W1 O5 K8 -16(4) . 2_667
K10 W1 O5 K8 122.6(15) 2_667 2_667
O1 W1 O5 K10 -0.8(7) . 2_667
O4 W1 O5 K10 90.0(6) . 2_667
O2 W1 O5 K10 -92.3(6) . 2_667
O3 W1 O5 K10 178.4(6) . 2_667
O6 W1 O5 K10 -138(2) . 2_667
O10 W2 O7 W4 125.0(13) . .
O8 W2 O7 W4 23.9(13) . .
O9 W2 O7 W4 -135.2(13) . .
O2 W2 O7 W4 -53(2) . .
O6 W2 O7 W4 -61.9(13) . .
K8 W2 O7 W4 73.7(13) . .
O10 W2 O8 W5 -126.3(13) . .
O7 W2 O8 W5 -24.7(13) . .
O9 W2 O8 W5 59(2) . .
O2 W2 O8 W5 135.4(13) . .
O6 W2 O8 W5 62.8(13) . .
K8 W2 O8 W5 -125.2(15) . .
O10 W2 O8 K8 -1.1(6) . .
O7 W2 O8 K8 100.5(5) . .
O9 W2 O8 K8 -175.9(12) . .
O2 W2 O8 K8 -99.5(5) . .
O6 W2 O8 K8 -172.0(4) . .
O8 W2 O10 K10 -131(2) . .
O7 W2 O10 K10 139(2) . .
O9 W2 O10 K10 47(2) . .
O2 W2 O10 K10 -41(2) . .
O6 W2 O10 K10 -3(4) . .
K8 W2 O10 K10 -132(2) . .
O8 W2 O10 K8 1.1(6) . .
O7 W2 O10 K8 -88.8(6) . .
O9 W2 O10 K8 179.2(5) . .
O2 W2 O10 K8 90.4(5) . .
O6 W2 O10 K8 128(2) . .
O13 W3 O12 W9 128.0(15) . .
O3 W3 O12 W9 -132.7(15) . .
O11 W3 O12 W9 27.8(15) . .
O9 W3 O12 W9 -46(3) . .
O6 W3 O12 W9 -59.7(15) . .
O12 W3 O13 K5B -30(2) . .
O3 W3 O13 K5B -123(2) . .
O11 W3 O13 K5B 59(2) . .
O9 W3 O13 K5B 148(2) . .
O6 W3 O13 K5B -171.1(18) . .
O12 W3 O13 K5A -72.1(17) . .
O3 W3 O13 K5A -165.1(16) . .
O11 W3 O13 K5A 16.4(17) . .
O9 W3 O13 K5A 105.9(16) . .
O6 W3 O13 K5A 146.7(18) . .
O16 W4 O15 W11 119.3(17) . .
O17 W4 O15 W11 16.1(17) . .
O7 W4 O15 W11 -54(3) . .
O14 W4 O15 W11 -141.2(17) . .
F3 W4 O15 W11 -68.7(17) . .
K1 W4 O15 W11 114.4(18) . .
O16 W4 O15 K1 4.9(5) . .
O17 W4 O15 K1 -98.3(4) . .
O7 W4 O15 K1 -168(2) . .
O14 W4 O15 K1 104.4(4) . .
F3 W4 O15 K1 176.9(4) . .
O15 W4 O16 K4 136.9(11) . .
O17 W4 O16 K4 -131.2(10) . .
O7 W4 O16 K4 -44.7(11) . .
O14 W4 O16 K4 46.1(11) . .
K1 W4 O16 K4 143.1(15) . .
O15 W4 O16 K1 -6.3(7) . .
O17 W4 O16 K1 85.6(6) . .
O7 W4 O16 K1 172.2(6) . .
O14 W4 O16 K1 -97.0(6) . .
O16 W4 O17 W5 115.2(15) . .
O15 W4 O17 W5 -147.5(15) . .
O7 W4 O17 W5 19.9(15) . .
O14 W4 O17 W5 -58(2) . .
F3 W4 O17 W5 -63.3(15) . .
K1 W4 O17 W5 156.4(14) . .
O32 W10 O19 W5 121.9(18) . .
O34 W10 O19 W5 20.1(18) . .
O33 W10 O19 W5 -48(3) . .
O42 W10 O19 W5 -137.1(18) . .
F5 W10 O19 W5 -65.4(18) . .
K2 W10 O19 W5 118.4(19) 1_455 .
O32 W10 O19 K2 3.5(6) . 1_455
O34 W10 O19 K2 -98.3(4) . 1_455
O33 W10 O19 K2 -166(2) . 1_455
O42 W10 O19 K2 104.5(5) . 1_455
F5 W10 O19 K2 176.2(4) . 1_455
O19 W5 O20 K8 177.0(6) . .
O17 W5 O20 K8 85.2(7) . .
O18 W5 O20 K8 -91.1(7) . .
O8 W5 O20 K8 -0.8(7) . .
K5A W5 O20 K8 -89.3(6) 1_465 .
K2 W5 O20 K8 169.7(11) 1_455 .
O19 W5 O20 K2 7.2(7) . 1_455
O17 W5 O20 K2 -84.6(7) . 1_455
O18 W5 O20 K2 99.1(6) . 1_455
O8 W5 O20 K2 -170.6(6) . 1_455
K8 W5 O20 K2 -169.7(11) . 1_455
K5A W5 O20 K2 100.9(7) 1_465 1_455
O19 W5 O20 K5A -93.7(5) . 1_465
O17 W5 O20 K5A 174.5(4) . 1_465
O18 W5 O20 K5A -1.8(5) . 1_465
O8 W5 O20 K5A 88.5(5) . 1_465
K8 W5 O20 K5A 89.3(6) . 1_465
K2 W5 O20 K5A -100.9(7) 1_455 1_465
O40 W12 O21 W6 126(2) . .
O39 W12 O21 W6 23(2) . .
O35 W12 O21 W6 -134(2) . .
O38 W12 O21 W6 -40(4) . .
F2 W12 O21 W6 -62(2) . .
K3 W12 O21 W6 128(2) 1_645 .
K11 W12 O21 W6 124.5(19) . .
O40 W12 O21 K3 -1.9(6) . 1_645
O39 W12 O21 K3 -104.4(5) . 1_645
O35 W12 O21 K3 98.3(4) . 1_645
O38 W12 O21 K3 -168(2) . 1_645
F2 W12 O21 K3 170.2(4) . 1_645
K11 W12 O21 K3 -3.3(8) . 1_645
O11 W6 O22 K3 -177.2(5) . 1_645
O14 W6 O22 K3 88.8(5) . 1_645
O23 W6 O22 K3 -89.8(5) . 1_645
O21 W6 O22 K3 -1.4(6) . 1_645
O11 W6 O22 K2 42.5(14) . 1_545
O14 W6 O22 K2 -51.5(14) . 1_545
O23 W6 O22 K2 129.9(13) . 1_545
O21 W6 O22 K2 -141.7(13) . 1_545
K3 W6 O22 K2 -140.3(16) 1_645 1_545
O28 W8 O24 W7 -115.2(15) . .
O4 W8 O24 W7 -19.2(15) . .
O29 W8 O24 W7 66(2) . .
O27 W8 O24 W7 148.4(16) . .
F4 W8 O24 W7 65.8(15) . .
K2 W8 O24 W7 -160.8(14) . .
K9 W8 O24 W7 -105.7(16) 1_565 .
O26 W7 O25 W13 123.9(19) . .
O18 W7 O25 W13 -135.6(19) . .
O24 W7 O25 W13 20.9(19) . .
O1 W7 O25 W13 -49(3) . .
F1 W7 O25 W13 -63.2(19) . .
K4 W7 O25 W13 126(2) 1_565 .
K10 W7 O25 W13 123.3(18) 2_667 .
O26 W7 O25 K4 -2.0(5) . 1_565
O18 W7 O25 K4 98.6(4) . 1_565
O24 W7 O25 K4 -104.9(4) . 1_565
O1 W7 O25 K4 -174.7(18) . 1_565
F1 W7 O25 K4 171.0(4) . 1_565
K10 W7 O25 K4 -2.5(8) 2_667 1_565
O25 W7 O26 K4 2.4(6) . 1_565
O18 W7 O26 K4 -91.2(6) . 1_565
O24 W7 O26 K4 94.3(6) . 1_565
O1 W7 O26 K4 -179.2(5) . 1_565
K10 W7 O26 K4 -178.1(10) 2_667 1_565
O25 W7 O26 K10 -179.5(7) . 2_667
O18 W7 O26 K10 86.9(7) . 2_667
O24 W7 O26 K10 -87.7(7) . 2_667
O1 W7 O26 K10 -1.2(7) . 2_667
K4 W7 O26 K10 178.1(10) 1_565 2_667
O25 W7 O26 K9 -101.3(7) . 1_565
O18 W7 O26 K9 165.1(6) . 1_565
O24 W7 O26 K9 -9.4(7) . 1_565
O1 W7 O26 K9 77.1(7) . 1_565
K4 W7 O26 K9 -103.7(8) 1_565 1_565
K10 W7 O26 K9 78.2(8) 2_667 1_565
O56 W15 O27 W8 120(2) . .
O46 W15 O27 W8 -140(2) . .
O43 W15 O27 W8 18(2) . .
O47 W15 O27 W8 -48(4) . .
F6 W15 O27 W8 -67(2) . .
K2 W15 O27 W8 131(2) . .
O56 W15 O27 K2 -10.6(6) . .
O46 W15 O27 K2 89.2(4) . .
O43 W15 O27 K2 -112.6(5) . .
O47 W15 O27 K2 -179(2) . .
F6 W15 O27 K2 161.6(4) . .
O24 W8 O28 K2 -100.7(6) . .
O4 W8 O28 K2 171.0(6) . .
O29 W8 O28 K2 78.9(6) . .
O27 W8 O28 K2 -12.7(7) . .
K9 W8 O28 K2 -112.7(9) 1_565 .
O24 W8 O28 K9 12.0(8) . 1_565
O4 W8 O28 K9 -76.3(7) . 1_565
O29 W8 O28 K9 -168.4(7) . 1_565
O27 W8 O28 K9 100.0(7) . 1_565
K2 W8 O28 K9 112.7(9) . 1_565
O31 W9 O30 K4 153.0(14) . 1_655
O23 W9 O30 K4 -115.7(15) . 1_655
O29 W9 O30 K4 59.8(15) . 1_655
O12 W9 O30 K4 -29.4(15) . 1_655
K1 W9 O30 K4 141.7(19) 1_655 1_655
O31 W9 O30 K1 11.4(7) . 1_655
O23 W9 O30 K1 102.7(6) . 1_655
O29 W9 O30 K1 -81.8(6) . 1_655
O12 W9 O30 K1 -171.1(6) . 1_655
O30 W9 O31 W14 121(2) . .
O23 W9 O31 W14 19(2) . .
O29 W9 O31 W14 -139(2) . .
O12 W9 O31 W14 -49(4) . .
F4 W9 O31 W14 -67(2) . .
K1 W9 O31 W14 131(2) 1_655 .
O30 W9 O31 K1 -9.9(6) . 1_655
O23 W9 O31 K1 -111.9(5) . 1_655
O29 W9 O31 K1 89.4(4) . 1_655
O12 W9 O31 K1 -179.7(19) . 1_655
F4 W9 O31 K1 161.6(4) . 1_655
O19 W10 O32 K3 135.3(11) . .
O34 W10 O32 K3 -133.8(11) . .
O33 W10 O32 K3 -47.1(12) . .
O42 W10 O32 K3 42.9(12) . .
K2 W10 O32 K3 139.7(15) 1_455 .
O19 W10 O32 K2 -4.4(7) . 1_455
O34 W10 O32 K2 86.5(6) . 1_455
O33 W10 O32 K2 173.2(6) . 1_455
O42 W10 O32 K2 -96.8(6) . 1_455
O53 W17 O33 W10 124.0(14) . .
O36 W17 O33 W10 23.6(14) . .
O52 W17 O33 W10 -135.6(14) . .
O49 W17 O33 W10 -51(2) . .
O51 W17 O33 W10 -62.2(13) . .
K6 W17 O33 W10 73.4(13) 2_666 .
K12 W17 O33 W10 179.0(10) 2_676 .
K12 W17 O33 W10 37.7(16) 1_545 .
O37 W11 O34 W10 -114.7(15) . .
O15 W11 O34 W10 147.4(15) . .
O35 W11 O34 W10 57(2) . .
O36 W11 O34 W10 -20.4(15) . .
F2 W11 O34 W10 63.9(15) . .
K6 W11 O34 W10 -72.6(15) 2_666 .
K12 W11 O34 W10 -36.2(18) 1_545 .
K1 W11 O34 W10 -156.2(14) . .
K7A W11 O34 W10 -103.5(15) 1_545 .
O53 W17 O36 W11 -125.1(14) . .
O33 W17 O36 W11 -23.8(14) . .
O52 W17 O36 W11 59(2) . .
O49 W17 O36 W11 136.5(14) . .
O51 W17 O36 W11 63.1(14) . .
K6 W17 O36 W11 -124.0(16) 2_666 .
K12 W17 O36 W11 165.6(13) 2_676 .
K12 W17 O36 W11 171.6(18) 1_545 .
O53 W17 O36 K6 -1.1(6) . 2_666
O33 W17 O36 K6 100.2(5) . 2_666
O52 W17 O36 K6 -176.9(12) . 2_666
O49 W17 O36 K6 -99.4(5) . 2_666
O51 W17 O36 K6 -172.8(5) . 2_666
K12 W17 O36 K6 -70.3(6) 2_676 2_666
K12 W17 O36 K6 -64.4(6) 1_545 2_666
O53 W17 O36 K12 63.3(7) . 1_545
O33 W17 O36 K12 164.6(7) . 1_545
O52 W17 O36 K12 -112.5(13) . 1_545
O49 W17 O36 K12 -35.0(7) . 1_545
O51 W17 O36 K12 -108.4(6) . 1_545
K6 W17 O36 K12 64.4(6) 2_666 1_545
K12 W17 O36 K12 -6.0(9) 2_676 1_545
O34 W11 O37 K6 86.1(7) . 2_666
O15 W11 O37 K6 177.9(7) . 2_666
O35 W11 O37 K6 -90.5(7) . 2_666
O36 W11 O37 K6 -0.3(8) . 2_666
K12 W11 O37 K6 -46.9(6) 1_545 2_666
K1 W11 O37 K6 170.6(11) . 2_666
K7A W11 O37 K6 -89.0(7) 1_545 2_666
O34 W11 O37 K1 -84.4(7) . .
O15 W11 O37 K1 7.3(7) . .
O35 W11 O37 K1 98.9(6) . .
O36 W11 O37 K1 -170.8(6) . .
K6 W11 O37 K1 -170.6(11) 2_666 .
K12 W11 O37 K1 142.6(8) 1_545 .
K7A W11 O37 K1 100.4(7) 1_545 .
O34 W11 O37 K7A 175.1(4) . 1_545
O15 W11 O37 K7A -93.1(5) . 1_545
O35 W11 O37 K7A -1.5(5) . 1_545
O36 W11 O37 K7A 88.8(5) . 1_545
K6 W11 O37 K7A 89.0(7) 2_666 1_545
K12 W11 O37 K7A 42.1(4) 1_545 1_545
K1 W11 O37 K7A -100.4(7) . 1_545
O50 W16 O38 W12 126.3(15) . .
O45 W16 O38 W12 24.9(15) . .
O49 W16 O38 W12 -134.1(16) . .
O48 W16 O38 W12 -50(2) . .
O51 W16 O38 W12 -60.6(15) . .
K11 W16 O38 W12 126.7(18) . .
K12 W16 O38 W12 -165.8(14) 2_676 .
O50 W16 O38 K11 -0.4(7) . .
O45 W16 O38 K11 -101.8(6) . .
O49 W16 O38 K11 99.2(6) . .
O48 W16 O38 K11 -176.7(12) . .
O51 W16 O38 K11 172.7(5) . .
K12 W16 O38 K11 67.5(7) 2_676 .
O50 W16 O38 K12 -74.0(7) . 1_545
O45 W16 O38 K12 -175.4(6) . 1_545
O49 W16 O38 K12 25.7(6) . 1_545
O48 W16 O38 K12 109.8(14) . 1_545
O51 W16 O38 K12 99.2(6) . 1_545
K11 W16 O38 K12 -73.6(6) . 1_545
K12 W16 O38 K12 -6.1(9) 2_676 1_545
O21 W12 O40 K3 2.3(7) . 1_645
O39 W12 O40 K3 94.4(6) . 1_645
O35 W12 O40 K3 -91.7(6) . 1_645
O38 W12 O40 K3 179.1(6) . 1_645
K11 W12 O40 K3 -179.1(11) . 1_645
O21 W12 O40 K11 -178.6(7) . .
O39 W12 O40 K11 -86.5(8) . .
O35 W12 O40 K11 87.3(8) . .
O38 W12 O40 K11 -1.8(8) . .
K3 W12 O40 K11 179.1(11) 1_645 .
O41 W13 O44 K4 -177.9(5) . 1_565
O43 W13 O44 K4 -89.7(6) . 1_565
O42 W13 O44 K4 89.8(6) . 1_565
O25 W13 O44 K4 -1.5(6) . 1_565
O41 W13 O44 K1 43.2(14) . 1_565
O43 W13 O44 K1 131.4(13) . 1_565
O42 W13 O44 K1 -49.2(14) . 1_565
O25 W13 O44 K1 -140.4(13) . 1_565
K4 W13 O44 K1 -139.0(16) 1_565 1_565
O54 W18 O47 W15 129.7(15) . .
O41 W18 O47 W15 28.2(16) . .
O48 W18 O47 W15 -132.6(16) . .
O52 W18 O47 W15 -45(3) . .
O51 W18 O47 W15 -58.9(15) . .
O38 W16 O50 K6 125.5(12) . .
O45 W16 O50 K6 -144.9(12) . .
O49 W16 O50 K6 33.2(13) . .
O48 W16 O50 K6 -55.9(13) . .
O51 W16 O50 K6 -16(3) . .
K11 W16 O50 K6 125.0(14) . .
K12 W16 O50 K6 13.3(11) 2_676 .
O38 W16 O50 K11 0.5(7) . .
O45 W16 O50 K11 90.0(6) . .
O49 W16 O50 K11 -91.8(6) . .
O48 W16 O50 K11 179.1(6) . .
O51 W16 O50 K11 -141(2) . .
K12 W16 O50 K11 -111.8(7) 2_676 .
O33 W17 O53 K11 136.6(19) . 2_666
O36 W17 O53 K11 -133.9(19) . 2_666
O52 W17 O53 K11 45(2) . 2_666
O49 W17 O53 K11 -45(2) . 2_666
O51 W17 O53 K11 -6(4) . 2_666
K6 W17 O53 K11 -135(2) 2_666 2_666
K12 W17 O53 K11 -24.5(18) 2_676 2_666
K12 W17 O53 K11 -94.1(19) 1_545 2_666
O33 W17 O53 K6 -88.4(6) . 2_666
O36 W17 O53 K6 1.1(6) . 2_666
O52 W17 O53 K6 179.6(5) . 2_666
O49 W17 O53 K6 90.0(5) . 2_666
O51 W17 O53 K6 129(3) . 2_666
K12 W17 O53 K6 110.5(6) 2_676 2_666
K12 W17 O53 K6 40.9(5) 1_545 2_666
O47 W18 O54 K7B -31(2) . .
O41 W18 O54 K7B 58(2) . .
O48 W18 O54 K7B -124(2) . .
O52 W18 O54 K7B 148(2) . .
O51 W18 O54 K7B -167.2(18) . .
O47 W18 O54 K7A -73.3(16) . .
O41 W18 O54 K7A 15.5(16) . .
O48 W18 O54 K7A -167.1(15) . .
O52 W18 O54 K7A 104.8(15) . .
O51 W18 O54 K7A 150.1(18) . .
O39 W14 O55 K1 -100.7(6) . 1_655
O45 W14 O55 K1 171.2(5) . 1_655
O46 W14 O55 K1 79.6(6) . 1_655
O31 W14 O55 K1 -12.0(6) . 1_655
O27 W15 O56 K3 152.1(14) . 1_655
O46 W15 O56 K3 58.5(15) . 1_655
O43 W15 O56 K3 -116.8(14) . 1_655
O47 W15 O56 K3 -30.8(15) . 1_655
K2 W15 O56 K3 139.8(18) . 1_655
O27 W15 O56 K2 12.3(6) . .
O46 W15 O56 K2 -81.3(6) . .
O43 W15 O56 K2 103.5(6) . .
O47 W15 O56 K2 -170.6(6) . .
